data_1569150
loop_
_publ_author_name
'Jin, Qiu-Yan'
'Liang, Yuan-Yuan'
'Zhang, Zhi-Hui'
'Meng, Liao'
'Geng, Jun-Shan'
'Hu, Kong-Qiu'
'Yu, Ji-Pan'
'Chai, Zhi-Fang'
'Mei, Lei'
'Shi, Wei-Qun'

_publ_section_title
;
 Colossal negative thermal expansion in a cucurbit[8]uril-enabled
 uranyl-organic polythreading framework <i>via</i> thermally induced
 relaxation.
;
_journal_issue 23
_journal_name_full 'Chemical science'
_journal_page_first 6330
_journal_page_last 6340
_journal_paper_doi 10.1039/d3sc01343j
_journal_volume 14
_journal_year 2023
_chemical_formula_moiety 'C156 H140 N44 O50 U6, C48 H48 N32 O16'
_chemical_formula_sum 'C204 H188 N76 O66 U6'
_chemical_formula_weight 6188.47
_space_group_crystal_system monoclinic
_space_group_IT_number 15
_space_group_name_Hall '-C 2yc'
_space_group_name_H-M_alt 'C 1 2/c 1'
_atom_sites_solution_hydrogens mixed
_audit_creation_date 2022-09-02
_audit_creation_method
;
Olex2 1.3
(compiled 2020.06.28 svn.raecde09e for OlexSys, GUI svn.r6132)
;
_audit_update_record
;
2022-11-10 deposited with the CCDC.	2023-05-10 downloaded from the CCDC.
;
_cell_angle_alpha 90
_cell_angle_beta 126.859(2)
_cell_angle_gamma 90
_cell_formula_units_Z 4
_cell_length_a 50.321(3)
_cell_length_b 17.1678(12)
_cell_length_c 36.282(2)
_cell_measurement_reflns_used 9558
_cell_measurement_temperature 270(2)
_cell_measurement_theta_max 27.23
_cell_measurement_theta_min 2.72
_cell_volume 25079(3)
_computing_cell_refinement 'SAINT V8.40B (?, 2016)'
_computing_data_reduction 'SAINT V8.40B (?, 2016)'
_computing_molecular_graphics 'Olex2 1.3 (Dolomanov et al., 2009)'
_computing_publication_material 'Olex2 1.3 (Dolomanov et al., 2009)'
_computing_structure_refinement 'SHELXL 2018/3 (Sheldrick, 2015)'
_computing_structure_solution 'SHELXT 2018/2 (Sheldrick, 2018)'
_diffrn_ambient_temperature 270.0
_diffrn_measured_fraction_theta_full 0.990
_diffrn_measured_fraction_theta_max 0.979
_diffrn_measurement_device_type 'Bruker APEX-II CCD'
_diffrn_measurement_method '\f and \w scans'
_diffrn_radiation_type MoK\a
_diffrn_radiation_wavelength 0.71073
_diffrn_reflns_av_R_equivalents 0.0861
_diffrn_reflns_av_unetI/netI 0.0803
_diffrn_reflns_Laue_measured_fraction_full 0.990
_diffrn_reflns_Laue_measured_fraction_max 0.979
_diffrn_reflns_limit_h_max 65
_diffrn_reflns_limit_h_min -65
_diffrn_reflns_limit_k_max 22
_diffrn_reflns_limit_k_min -22
_diffrn_reflns_limit_l_max 45
_diffrn_reflns_limit_l_min -42
_diffrn_reflns_number 128983
_diffrn_reflns_point_group_measured_fraction_full 0.990
_diffrn_reflns_point_group_measured_fraction_max 0.979
_diffrn_reflns_theta_full 25.242
_diffrn_reflns_theta_max 27.561
_diffrn_reflns_theta_min 2.349
_diffrn_source_current 30.0
_diffrn_source_power 1.5
_diffrn_source_voltage 50.0
_diffrn_standards_number 0
_exptl_absorpt_coefficient_mu 3.954
_exptl_absorpt_correction_T_max 0.7456
_exptl_absorpt_correction_T_min 0.5693
_exptl_absorpt_correction_type none
_exptl_absorpt_process_details
;
SADABS-2016/2 (Bruker,2016/2) was used for absorption correction.
wR2(int) was 0.0850 before and 0.0707 after correction.
The Ratio of minimum to maximum transmission is 0.7635.
The \l/2 correction factor is Not present.
;
_exptl_crystal_colour yellow
_exptl_crystal_colour_primary yellow
_exptl_crystal_density_diffrn 1.639
_exptl_crystal_description block
_exptl_crystal_F_000 12096
_refine_diff_density_max 2.588
_refine_diff_density_min -2.449
_refine_diff_density_rms 0.185
_refine_ls_extinction_method none
_refine_ls_goodness_of_fit_ref 1.005
_refine_ls_hydrogen_treatment constr
_refine_ls_matrix_type full
_refine_ls_number_parameters 1586
_refine_ls_number_reflns 28415
_refine_ls_number_restraints 6
_refine_ls_restrained_S_all 1.005
_refine_ls_R_factor_all 0.1021
_refine_ls_R_factor_gt 0.0627
_refine_ls_shift/su_max 0.003
_refine_ls_shift/su_mean 0.000
_refine_ls_structure_factor_coef Fsqd
_refine_ls_weighting_details 'w=1/[\s^2^(Fo^2^)+(0.0713P)^2^+519.6908P] where P=(Fo^2^+2Fc^2^)/3'
_refine_ls_weighting_scheme calc
_refine_ls_wR_factor_gt 0.1510
_refine_ls_wR_factor_ref 0.1734
_reflns_Friedel_coverage 0.000
_reflns_number_gt 19065
_reflns_number_total 28415
_reflns_threshold_expression 'I > 2\s(I)'
_cod_data_source_file d3sc01343j3.cif
_cod_data_source_block U3bcbpy3CB8_270K_B1
_cod_depositor_comments 'Adding full bibliography for 1569127--1569159.cif.'
_cod_database_code 1569150
_shelx_shelxl_version_number 2018/3
_shelx_space_group_comment
;
The symmetry employed for this shelxl refinement is uniquely defined
by the following loop, which should always be used as a source of
symmetry information in preference to the above space-group names.
They are only intended as comments.
;
_olex2_refinement_description
;
1. Fixed Uiso
 At 1.2 times of:
  All C(H) groups, All C(H,H) groups
 At 1.5 times of:
  All O(H,H) groups
2. Uiso/Uaniso restraints and constraints
Uanis(C19) \\sim Ueq: with sigma of 0.001 and sigma for terminal atoms of 0.002
3.a Riding coordinates:
 O17(H17A,H17B)
3.b Rotating group:
 O16(H16A,H16B)
3.c Ternary CH refined with riding coordinates:
 C95(H95), C97(H97), C96(H96), C98(H98), C99(H99), C101(H101), C100(H100),
 C102(H102), C71(H71), C77(H77), C78(H78), C73(H73), C72(H72), C75(H75),
 C74(H74), C76(H76)
3.d Secondary CH2 refined with riding coordinates:
 C89(H89A,H89B), C86(H86A,H86B), C80(H80A,H80B), C8(H8A,H8B), C93(H93A,H93B),
 C91(H91A,H91B), C84(H84A,H84B), C82(H82A,H82B), C88(H88A,H88B), C44(H44A,H44B),
  C56(H56A,H56B), C26(H26A,H26B), C60(H60A,H60B), C62(H62A,H62B), C58(H58A,
 H58B), C66(H66A,H66B), C70(H70A,H70B), C64(H64A,H64B), C68(H68A,H68B)
3.e Aromatic/amide H refined with riding coordinates:
 C22(H22), C21(H21), C51(H51), C25(H25), C27(H27), C6(H6), C45(H45), C3(H3),
 C28(H28), C52(H52), C4(H4), C46(H46), C43(H43), C49(H49), C24(H24), C31(H31),
 C7(H7), C12(H12), C42(H42), C53(H53), C30(H30), C54(H54), C13(H13), C10(H10),
 C9(H9), C33(H33), C48(H48), C36(H36), C39(H39), C40(H40), C34(H34), C15(H15),
 C17(H17), C18(H18), C35(H35), C16(H16)
;
_smtbx_masks_void_probe_radius 1.2
_smtbx_masks_void_truncation_radius 1.2
_olex2_submission_special_instructions 'No special instructions were received'

loop_
_space_group_symop_operation_xyz
'x, y, z'
'-x, y, -z+1/2'
'x+1/2, y+1/2, z'
'-x+1/2, y+1/2, -z+1/2'
'-x, -y, -z'
'x, -y, z-1/2'
'-x+1/2, -y+1/2, -z'
'x+1/2, -y+1/2, z-1/2'

loop_
_atom_site_label
_atom_site_type_symbol
_atom_site_fract_x
_atom_site_fract_y
_atom_site_fract_z
_atom_site_U_iso_or_equiv
_atom_site_adp_type
_atom_site_occupancy
_atom_site_site_symmetry_order
_atom_site_calc_flag
_atom_site_refinement_flags_posn
_atom_site_refinement_flags_adp
_atom_site_refinement_flags_occupancy
_atom_site_disorder_assembly
_atom_site_disorder_group
U1 U 0.66973(2) -0.36039(2) 0.65726(2) 0.02604(8) Uani 1 1 d . . . . .
U2 U 0.65679(2) -0.56556(2) 0.70907(2) 0.02702(9) Uani 1 1 d . . . . .
U3 U 0.59152(2) -0.41711(2) 0.63980(2) 0.04260(11) Uani 1 1 d . . . . .
O8 O 0.61279(15) -0.3332(4) 0.6139(2) 0.0389(16) Uani 1 1 d . . . . .
O13 O 0.70637(16) -0.5609(4) 0.7169(2) 0.0386(15) Uani 1 1 d . . . . .
O14 O 0.68732(16) -0.6827(3) 0.7591(2) 0.0366(15) Uani 1 1 d . . . . .
O7 O 0.64375(14) -0.4553(3) 0.6683(2) 0.0351(15) Uani 1 1 d . . . . .
O12 O 0.71769(15) -0.4377(4) 0.7172(2) 0.0363(15) Uani 1 1 d . . . . .
O1 O 0.66687(17) -0.4142(4) 0.6132(2) 0.0387(15) Uani 1 1 d . . . . .
O15 O 0.64056(17) -0.6506(4) 0.7479(2) 0.0434(17) Uani 1 1 d . . . . .
O9 O 0.60387(17) -0.5308(4) 0.6833(3) 0.055(2) Uani 1 1 d . . . . .
O3 O 0.63925(17) -0.6277(4) 0.6606(2) 0.0415(16) Uani 1 1 d . . . . .
O2 O 0.67529(17) -0.3036(4) 0.7023(2) 0.0356(15) Uani 1 1 d . . . . .
O10 O 0.65887(16) -0.2447(4) 0.6127(2) 0.0378(15) Uani 1 1 d . . . . .
O4 O 0.67675(18) -0.5091(4) 0.7597(2) 0.0419(16) Uani 1 1 d . . . . .
O18 O 0.54887(17) -0.3128(4) 0.5966(3) 0.056(2) Uani 1 1 d . . . . .
O16 O 0.72246(17) -0.3033(5) 0.6802(3) 0.053(2) Uani 1 1 d . . . . .
H16A H 0.731738 -0.333417 0.672014 0.080 Uiso 1 1 d R U . . .
H16B H 0.736323 -0.302398 0.709829 0.080 Uiso 1 1 d R U . . .
O29 O 0.80084(16) 0.3478(4) 0.3960(2) 0.0409(16) Uani 1 1 d . . . . .
O5 O 0.5723(2) -0.4725(4) 0.5882(3) 0.067(3) Uani 1 1 d . . . . .
C19 C 0.72803(18) -0.5068(4) 0.7280(2) 0.0161(14) Uani 1 1 d . U . . .
O6 O 0.60648(19) -0.3598(5) 0.6895(3) 0.053(2) Uani 1 1 d . . . . .
O11 O 0.6144(2) -0.2767(4) 0.5434(3) 0.064(2) Uani 1 1 d . . . . .
N26 N 0.70683(19) 0.3791(4) 0.3261(3) 0.0339(17) Uani 1 1 d . . . . .
N3 N 0.88632(19) -0.5893(5) 0.8660(3) 0.0362(18) Uani 1 1 d . . . . .
N38 N 0.80015(19) 0.0359(5) 0.4152(3) 0.0345(17) Uani 1 1 d . . . . .
O26 O 0.77555(19) -0.0458(4) 0.4378(3) 0.0485(18) Uani 1 1 d . . . . .
O31 O 0.70940(19) 0.0705(4) 0.3413(3) 0.0466(18) Uani 1 1 d . . . . .
N28 N 0.79293(19) 0.2188(4) 0.3733(3) 0.0338(17) Uani 1 1 d . . . . .
O27 O 0.8010(2) -0.0633(5) 0.5578(3) 0.057(2) Uani 1 1 d . . . . .
N35 N 0.8826(2) 0.1064(5) 0.6485(3) 0.041(2) Uani 1 1 d . . . . .
O19 O 0.5814(2) -0.1476(5) 0.6868(3) 0.060(2) Uani 1 1 d . . . . .
O17 O 0.5421(2) -0.4480(5) 0.6391(4) 0.083(3) Uani 1 1 d . . . . .
H17A H 0.529692 -0.407951 0.630324 0.124 Uiso 1 1 d R U . . .
H17B H 0.530042 -0.482111 0.618444 0.124 Uiso 1 1 d R U . . .
O23 O 0.4404(2) -0.0444(6) 0.6130(3) 0.068(2) Uani 1 1 d . . . . .
O32 O 0.6348(2) 0.2054(4) 0.3130(3) 0.056(2) Uani 1 1 d . . . . .
N29 N 0.8378(2) 0.1460(4) 0.4395(3) 0.0359(18) Uani 1 1 d . . . . .
N31 N 0.75639(19) 0.1069(4) 0.3491(3) 0.0335(17) Uani 1 1 d . . . . .
O28 O 0.73117(18) 0.4779(4) 0.3798(3) 0.0472(18) Uani 1 1 d . . . . .
N33 N 0.66871(19) 0.2708(4) 0.3001(3) 0.0337(17) Uani 1 1 d . . . . .
C23 C 0.8274(2) -0.5733(5) 0.7953(3) 0.033(2) Uani 1 1 d . . . . .
N32 N 0.7129(2) 0.1885(4) 0.3141(3) 0.0343(17) Uani 1 1 d . . . . .
N23 N 0.8471(2) -0.0219(5) 0.5637(3) 0.041(2) Uani 1 1 d . . . . .
N37 N 0.8309(2) -0.0109(5) 0.4861(3) 0.0385(19) Uani 1 1 d . . . . .
N24 N 0.8456(2) -0.0048(5) 0.6232(3) 0.040(2) Uani 1 1 d . . . . .
N1 N 0.6628(2) 0.0909(4) 0.4947(3) 0.0378(19) Uani 1 1 d . . . . .
C5 C 0.6394(3) -0.0032(5) 0.5226(4) 0.037(2) Uani 1 1 d . . . . .
N27 N 0.74989(19) 0.2986(4) 0.3350(3) 0.0330(17) Uani 1 1 d . . . . .
O33 O 0.8941(2) 0.2121(5) 0.6204(3) 0.060(2) Uani 1 1 d . . . . .
N34 N 0.6358(2) 0.3405(5) 0.3089(3) 0.043(2) Uani 1 1 d . . . . .
O30 O 0.8666(2) 0.2342(4) 0.4986(3) 0.055(2) Uani 1 1 d . . . . .
O20 O 0.61042(19) 0.0537(5) 0.6990(3) 0.063(2) Uani 1 1 d . . . . .
C95 C 0.7667(2) 0.1722(5) 0.3352(3) 0.033(2) Uani 1 1 d . . . . .
H95 H 0.772701 0.155191 0.315232 0.039 Uiso 1 1 calc R U . . .
N5 N 0.6830(3) -0.9369(5) 0.9118(3) 0.046(2) Uani 1 1 d . . . . .
N36 N 0.8839(2) 0.0889(5) 0.5886(3) 0.041(2) Uani 1 1 d . . . . .
C22 C 0.8069(2) -0.6177(5) 0.8004(3) 0.034(2) Uani 1 1 d . . . . .
H22 H 0.815214 -0.662552 0.818406 0.041 Uiso 1 1 calc R U . . .
N30 N 0.8663(2) 0.1023(5) 0.5110(3) 0.043(2) Uani 1 1 d . . . . .
N25 N 0.6756(2) 0.4474(4) 0.3384(3) 0.0372(18) Uani 1 1 d . . . . .
N6 N 0.7271(2) -0.7583(6) 1.1148(3) 0.054(2) Uani 1 1 d . . . . .
C21 C 0.7740(2) -0.5963(5) 0.7792(3) 0.033(2) Uani 1 1 d . . . . .
H21 H 0.760284 -0.627149 0.782318 0.039 Uiso 1 1 calc R U . . .
C37 C 0.6657(2) -0.6956(5) 0.7653(3) 0.033(2) Uani 1 1 d . . . . .
C20 C 0.76183(19) -0.5283(5) 0.7531(3) 0.0281(18) Uani 1 1 d . . . . .
C89 C 0.7741(2) 0.0343(5) 0.3664(3) 0.036(2) Uani 1 1 d . . . . .
H89A H 0.783564 0.021859 0.350499 0.043 Uiso 1 1 calc R U . . .
H89B H 0.758481 -0.006724 0.359767 0.043 Uiso 1 1 calc R U . . .
C1 C 0.6363(3) -0.2313(6) 0.5695(4) 0.041(2) Uani 1 1 d . . . . .
O24 O 0.4669(2) 0.1498(6) 0.6079(3) 0.074(3) Uani 1 1 d . . . . .
C97 C 0.6739(2) 0.3497(5) 0.2919(3) 0.0292(19) Uani 1 1 d . . . . .
H97 H 0.667443 0.356023 0.260728 0.035 Uiso 1 1 calc R U . . .
N9 N 0.5318(2) -0.1890(6) 0.6701(4) 0.059(3) Uani 1 1 d . . . . .
N14 N 0.5726(2) 0.2772(6) 0.5648(4) 0.066(3) Uani 1 1 d . . . . .
O21 O 0.60948(19) 0.1771(5) 0.6094(4) 0.081(3) Uani 1 1 d . . . . .
O25 O 0.4702(2) 0.3003(6) 0.5204(4) 0.080(3) Uani 1 1 d . . . . .
C79 C 0.7994(2) -0.0102(5) 0.4459(3) 0.036(2) Uani 1 1 d . . . . .
C86 C 0.8283(2) 0.1978(6) 0.4022(4) 0.038(2) Uani 1 1 d . . . . .
H86A H 0.833425 0.173116 0.383035 0.045 Uiso 1 1 calc R U . . .
H86B H 0.841503 0.244969 0.414819 0.045 Uiso 1 1 calc R U . . .
O22 O 0.4197(2) -0.1608(5) 0.5189(4) 0.073(3) Uani 1 1 d . . . . .
C50 C 0.7118(3) -0.8283(6) 1.0354(4) 0.040(2) Uani 1 1 d . . . . .
N7 N 0.4936(2) -0.3420(6) 0.5444(4) 0.056(3) Uani 1 1 d . . . . .
C51 C 0.6936(3) -0.7625(6) 1.0335(4) 0.047(3) Uani 1 1 d . . . . .
H51 H 0.675600 -0.742327 1.005668 0.057 Uiso 1 1 calc R U . . .
C25 C 0.7829(2) -0.4817(6) 0.7494(3) 0.035(2) Uani 1 1 d . . . . .
H25 H 0.775149 -0.434979 0.733249 0.042 Uiso 1 1 calc R U . . .
C81 C 0.8283(3) -0.0323(6) 0.5791(4) 0.042(2) Uani 1 1 d . . . . .
N11 N 0.5702(2) 0.0577(6) 0.7105(3) 0.057(3) Uani 1 1 d . . . . .
N13 N 0.5786(2) 0.2429(6) 0.6279(4) 0.068(3) Uani 1 1 d . . . . .
C27 C 0.9060(3) -0.6494(5) 0.8925(4) 0.041(2) Uani 1 1 d . . . . .
H27 H 0.902286 -0.698863 0.879860 0.049 Uiso 1 1 calc R U . . .
C96 C 0.7366(2) 0.2274(5) 0.3093(3) 0.034(2) Uani 1 1 d . . . . .
H96 H 0.727671 0.234173 0.276966 0.040 Uiso 1 1 calc R U . . .
C90 C 0.7242(2) 0.1171(5) 0.3358(3) 0.036(2) Uani 1 1 d . . . . .
C38 C 0.6671(2) -0.7673(5) 0.7910(3) 0.034(2) Uani 1 1 d . . . . .
C6 C 0.6644(3) -0.0251(6) 0.5685(3) 0.038(2) Uani 1 1 d . . . . .
H6 H 0.681343 0.009263 0.588934 0.046 Uiso 1 1 calc R U . . .
N18 N 0.5120(3) 0.0971(7) 0.6736(4) 0.064(3) Uani 1 1 d . . . . .
C45 C 0.6595(3) -0.9172(7) 0.9171(4) 0.046(3) Uani 1 1 d . . . . .
H45 H 0.637270 -0.927524 0.893789 0.055 Uiso 1 1 calc R U . . .
N16 N 0.5217(2) 0.2803(6) 0.5895(4) 0.058(3) Uani 1 1 d . . . . .
C2 C 0.6379(2) -0.1521(6) 0.5533(3) 0.035(2) Uani 1 1 d . . . . .
C3 C 0.6134(3) -0.1284(6) 0.5086(4) 0.044(2) Uani 1 1 d . . . . .
H3 H 0.596051 -0.162299 0.488649 0.053 Uiso 1 1 calc R U . . .
C98 C 0.6514(2) 0.3977(5) 0.2989(3) 0.033(2) Uani 1 1 d . . . . .
H98 H 0.635111 0.428548 0.271560 0.039 Uiso 1 1 calc R U . . .
C28 C 0.9318(3) -0.6372(6) 0.9384(4) 0.047(3) Uani 1 1 d . . . . .
H28 H 0.945664 -0.678150 0.956498 0.057 Uiso 1 1 calc R U . . .
C94 C 0.8879(3) 0.1443(6) 0.6197(4) 0.045(3) Uani 1 1 d . . . . .
C83 C 0.7066(3) 0.4389(5) 0.3508(3) 0.036(2) Uani 1 1 d . . . . .
N10 N 0.5518(2) -0.0739(6) 0.7047(4) 0.059(3) Uani 1 1 d . . . . .
C52 C 0.7041(3) -0.7310(7) 1.0747(4) 0.052(3) Uani 1 1 d . . . . .
H52 H 0.693715 -0.685452 1.073671 0.063 Uiso 1 1 calc R U . . .
N15 N 0.5186(2) 0.3322(6) 0.5312(4) 0.069(3) Uani 1 1 d . . . . .
C4 C 0.6139(3) -0.0560(6) 0.4928(4) 0.043(2) Uani 1 1 d . . . . .
H4 H 0.597351 -0.041990 0.462467 0.051 Uiso 1 1 calc R U . . .
N17 N 0.5198(3) 0.1973(7) 0.6423(4) 0.064(3) Uani 1 1 d . . . . .
C80 C 0.8398(3) -0.0614(6) 0.5237(4) 0.044(2) Uani 1 1 d . . . . .
H80A H 0.821587 -0.097337 0.512876 0.053 Uiso 1 1 calc R U . . .
H80B H 0.858995 -0.091925 0.532560 0.053 Uiso 1 1 calc R U . . .
C29 C 0.9368(2) -0.5637(6) 0.9573(3) 0.039(2) Uani 1 1 d . . . . .
C8 C 0.6391(3) 0.0787(5) 0.5066(4) 0.042(2) Uani 1 1 d . . . . .
H8A H 0.616773 0.090596 0.479693 0.051 Uiso 1 1 calc R U . . .
H8B H 0.644598 0.115109 0.530671 0.051 Uiso 1 1 calc R U . . .
N19 N 0.4959(3) -0.0348(7) 0.6756(4) 0.064(3) Uani 1 1 d . . . . .
C93 C 0.8916(3) 0.1427(7) 0.6905(4) 0.043(2) Uani 1 1 d . . . . .
H93A H 0.906769 0.108531 0.716220 0.052 Uiso 1 1 calc R U . . .
H93B H 0.903317 0.190764 0.695078 0.052 Uiso 1 1 calc R U . . .
C46 C 0.6687(3) -0.8820(7) 0.9572(4) 0.048(3) Uani 1 1 d . . . . .
H46 H 0.652548 -0.867365 0.960624 0.057 Uiso 1 1 calc R U . . .
C99 C 0.8776(3) 0.0235(6) 0.6401(4) 0.040(2) Uani 1 1 d . . . . .
H99 H 0.895180 -0.006087 0.667051 0.048 Uiso 1 1 calc R U . . .
C43 C 0.6927(3) -0.8199(6) 0.8086(4) 0.043(2) Uani 1 1 d . . . . .
H43 H 0.709027 -0.812350 0.804430 0.051 Uiso 1 1 calc R U . . .
N21 N 0.4555(3) -0.2415(6) 0.5804(5) 0.073(4) Uani 1 1 d . . . . .
C101 C 0.8331(3) 0.0625(6) 0.4338(3) 0.040(2) Uani 1 1 d . . . . .
H101 H 0.840773 0.041279 0.416556 0.048 Uiso 1 1 calc R U . . .
C47 C 0.7022(3) -0.8677(6) 0.9928(4) 0.045(3) Uani 1 1 d . . . . .
C55 C 0.5207(3) -0.3137(6) 0.5844(5) 0.054(3) Uani 1 1 d . . . . .
C59 C 0.5880(3) 0.0859(7) 0.6973(4) 0.056(3) Uani 1 1 d . . . . .
C85 C 0.7828(2) 0.2939(5) 0.3706(3) 0.033(2) Uani 1 1 d . . . . .
C49 C 0.7149(3) -0.9245(6) 0.9454(4) 0.052(3) Uani 1 1 d . . . . .
H49 H 0.730600 -0.938707 0.940880 0.062 Uiso 1 1 calc R U . . .
C92 C 0.6452(3) 0.2667(6) 0.3078(4) 0.041(2) Uani 1 1 d . . . . .
N22 N 0.4415(2) -0.2735(6) 0.5112(4) 0.063(3) Uani 1 1 d . . . . .
C24 C 0.8156(2) -0.5051(6) 0.7700(3) 0.042(2) Uani 1 1 d . . . . .
H24 H 0.829392 -0.474846 0.766757 0.050 Uiso 1 1 calc R U . . .
C91 C 0.6778(2) 0.2046(5) 0.2852(3) 0.035(2) Uani 1 1 d . . . . .
H91A H 0.670439 0.213907 0.253988 0.042 Uiso 1 1 calc R U . . .
H91B H 0.666106 0.158989 0.284520 0.042 Uiso 1 1 calc R U . . .
C31 C 0.8901(2) -0.5183(6) 0.8842(4) 0.045(3) Uani 1 1 d . . . . .
H31 H 0.875775 -0.478045 0.865731 0.054 Uiso 1 1 calc R U . . .
C11 C 0.7049(3) 0.1271(6) 0.4724(4) 0.042(2) Uani 1 1 d . . . . .
C87 C 0.8568(2) 0.1685(6) 0.4837(4) 0.041(2) Uani 1 1 d . . . . .
C32 C 0.9664(2) -0.5474(6) 1.0061(3) 0.040(2) Uani 1 1 d . . . . .
C7 C 0.6630(3) -0.1010(5) 0.5828(4) 0.038(2) Uani 1 1 d . . . . .
H7 H 0.679569 -0.116634 0.612874 0.046 Uiso 1 1 calc R U . . .
N4 N 1.0234(3) -0.5125(8) 1.0948(3) 0.070(3) Uani 1 1 d . . . . .
C12 C 0.7161(3) 0.0909(6) 0.5134(4) 0.046(3) Uani 1 1 d . . . . .
H12 H 0.738482 0.078563 0.534326 0.056 Uiso 1 1 calc R U . . .
C42 C 0.6938(3) -0.8837(6) 0.8322(4) 0.049(3) Uani 1 1 d . . . . .
H42 H 0.711403 -0.918446 0.844999 0.058 Uiso 1 1 calc R U . . .
C84 C 0.7325(2) 0.3721(5) 0.3191(4) 0.035(2) Uani 1 1 d . . . . .
H84A H 0.722322 0.377723 0.286502 0.042 Uiso 1 1 calc R U . . .
H84B H 0.748409 0.414134 0.335259 0.042 Uiso 1 1 calc R U . . .
N8 N 0.5113(2) -0.2874(6) 0.6107(4) 0.058(3) Uani 1 1 d . . . . .
C82 C 0.8349(3) -0.0170(5) 0.6517(4) 0.041(2) Uani 1 1 d . . . . .
H82A H 0.816708 -0.053921 0.636539 0.050 Uiso 1 1 calc R U . . .
H82B H 0.853077 -0.040115 0.680600 0.050 Uiso 1 1 calc R U . . .
C53 C 0.7447(3) -0.8211(8) 1.1173(4) 0.060(3) Uani 1 1 d . . . . .
H53 H 0.761913 -0.840317 1.146025 0.071 Uiso 1 1 calc R U . . .
C100 C 0.8788(3) 0.0111(6) 0.5987(4) 0.043(2) Uani 1 1 d . . . . .
H100 H 0.896930 -0.023916 0.606717 0.051 Uiso 1 1 calc R U . . .
C30 C 0.9148(3) -0.5054(6) 0.9297(4) 0.046(3) Uani 1 1 d . . . . .
H30 H 0.916943 -0.456574 0.942243 0.056 Uiso 1 1 calc R U . . .
C54 C 0.7376(3) -0.8569(7) 1.0785(4) 0.051(3) Uani 1 1 d . . . . .
H54 H 0.749838 -0.899776 1.080981 0.061 Uiso 1 1 calc R U . . .
N20 N 0.4764(3) -0.1492(7) 0.6426(4) 0.063(3) Uani 1 1 d . . . . .
C88 C 0.8936(3) 0.1051(8) 0.5591(4) 0.049(3) Uani 1 1 d . . . . .
H88A H 0.903620 0.156382 0.566413 0.059 Uiso 1 1 calc R U . . .
H88B H 0.910211 0.067480 0.565378 0.059 Uiso 1 1 calc R U . . .
C44 C 0.6719(3) -0.9661(6) 0.8657(4) 0.053(3) Uani 1 1 d . . . . .
H44A H 0.650621 -0.991962 0.850242 0.064 Uiso 1 1 calc R U . . .
H44B H 0.687911 -1.003289 0.869473 0.064 Uiso 1 1 calc R U . . .
C56 C 0.5347(3) -0.2672(7) 0.6601(5) 0.059(3) Uani 1 1 d . . . . .
H56A H 0.530915 -0.301904 0.677595 0.071 Uiso 1 1 calc R U . . .
H56B H 0.557214 -0.275765 0.670165 0.071 Uiso 1 1 calc R U . . .
N2 N 0.7743(4) 0.2099(8) 0.4497(5) 0.080(4) Uani 1 1 d . . . . .
C102 C 0.8538(3) 0.0311(6) 0.4833(3) 0.039(2) Uani 1 1 d . . . . .
H102 H 0.872009 -0.002251 0.489838 0.047 Uiso 1 1 calc R U . . .
C26 C 0.8622(2) -0.6017(7) 0.8154(3) 0.044(3) Uani 1 1 d . . . . .
H26A H 0.861334 -0.656818 0.808953 0.053 Uiso 1 1 calc R U . . .
H26B H 0.870189 -0.574688 0.800278 0.053 Uiso 1 1 calc R U . . .
N12 N 0.5780(2) 0.1610(6) 0.6810(4) 0.063(3) Uani 1 1 d . . . . .
C13 C 0.6946(3) 0.0729(6) 0.5237(4) 0.046(3) Uani 1 1 d . . . . .
H13 H 0.702519 0.047972 0.551308 0.055 Uiso 1 1 calc R U . . .
C41 C 0.6691(3) -0.8969(6) 0.8373(4) 0.044(3) Uani 1 1 d . . . . .
C10 C 0.6710(3) 0.1400(8) 0.4416(4) 0.061(4) Uani 1 1 d . . . . .
H10 H 0.662094 0.160718 0.412666 0.074 Uiso 1 1 calc R U . . .
C14 C 0.7286(3) 0.1527(6) 0.4637(4) 0.051(3) Uani 1 1 d . . . . .
C63 C 0.5002(3) 0.3050(8) 0.5449(5) 0.064(4) Uani 1 1 d . . . . .
C9 C 0.6505(3) 0.1225(7) 0.4534(4) 0.060(3) Uani 1 1 d . . . . .
H9 H 0.627904 0.132492 0.432643 0.071 Uiso 1 1 calc R U . . .
C61 C 0.5892(3) 0.2265(7) 0.6019(5) 0.060(3) Uani 1 1 d . . . . .
C57 C 0.5578(3) -0.1364(7) 0.6873(4) 0.053(3) Uani 1 1 d . . . . .
C33 C 0.9950(3) -0.5930(7) 1.0270(4) 0.050(3) Uani 1 1 d . . . . .
H33 H 0.995942 -0.635711 1.012029 0.060 Uiso 1 1 calc R U . . .
C65 C 0.4962(3) 0.1489(8) 0.6388(5) 0.064(4) Uani 1 1 d . . . . .
C48 C 0.7256(3) -0.8915(7) 0.9864(4) 0.052(3) Uani 1 1 d . . . . .
H48 H 0.748132 -0.885024 1.009709 0.062 Uiso 1 1 calc R U . . .
C69 C 0.4374(3) -0.2192(8) 0.5348(5) 0.063(4) Uani 1 1 d . . . . .
C36 C 0.9665(3) -0.4848(9) 1.0298(4) 0.065(4) Uani 1 1 d . . . . .
H36 H 0.947801 -0.453545 1.017526 0.077 Uiso 1 1 calc R U . . .
C71 C 0.4640(3) -0.3346(7) 0.5420(5) 0.061(4) Uani 1 1 d . . . . .
H71 H 0.452436 -0.384614 0.534705 0.074 Uiso 1 1 calc R U . . .
C60 C 0.5965(3) 0.2159(8) 0.6738(5) 0.074(4) Uani 1 1 d . . . . .
H60A H 0.602667 0.260208 0.694014 0.089 Uiso 1 1 calc R U . . .
H60B H 0.616775 0.191070 0.682333 0.089 Uiso 1 1 calc R U . . .
C77 C 0.5555(3) 0.3052(7) 0.6100(5) 0.065(4) Uani 1 1 d . . . . .
H77 H 0.562693 0.346578 0.632809 0.078 Uiso 1 1 calc R U . . .
C78 C 0.5535(3) 0.3337(7) 0.5681(5) 0.066(4) Uani 1 1 d . . . . .
H78 H 0.562787 0.386177 0.573058 0.079 Uiso 1 1 calc R U . . .
C73 C 0.5103(3) -0.1668(8) 0.6816(5) 0.062(4) Uani 1 1 d . . . . .
H73 H 0.510891 -0.205171 0.702093 0.074 Uiso 1 1 calc R U . . .
C72 C 0.4765(3) -0.3068(7) 0.5890(6) 0.071(4) Uani 1 1 d . . . . .
H72 H 0.474613 -0.347742 0.606193 0.085 Uiso 1 1 calc R U . . .
C39 C 0.6427(3) -0.7793(7) 0.7962(4) 0.055(3) Uani 1 1 d . . . . .
H39 H 0.625509 -0.743475 0.784492 0.065 Uiso 1 1 calc R U . . .
C67 C 0.4679(3) -0.0737(9) 0.6408(5) 0.066(4) Uani 1 1 d . . . . .
C62 C 0.4953(3) -0.3772(7) 0.5106(6) 0.079(5) Uani 1 1 d . . . . .
H62A H 0.483906 -0.426896 0.502185 0.095 Uiso 1 1 calc R U . . .
H62B H 0.518471 -0.387825 0.524250 0.095 Uiso 1 1 calc R U . . .
C58 C 0.5768(3) -0.0174(9) 0.7326(4) 0.064(4) Uani 1 1 d . . . . .
H58A H 0.597858 -0.036782 0.740841 0.077 Uiso 1 1 calc R U . . .
H58B H 0.578988 -0.010749 0.760830 0.077 Uiso 1 1 calc R U . . .
C66 C 0.4957(4) 0.0479(9) 0.6858(6) 0.075(4) Uani 1 1 d . . . . .
H66A H 0.472837 0.065057 0.669431 0.091 Uiso 1 1 calc R U . . .
H66B H 0.506368 0.053614 0.718545 0.091 Uiso 1 1 calc R U . . .
C70 C 0.5842(3) 0.2841(9) 0.5370(6) 0.086(5) Uani 1 1 d . . . . .
H70A H 0.593946 0.335272 0.541773 0.103 Uiso 1 1 calc R U . . .
H70B H 0.601438 0.245737 0.547144 0.103 Uiso 1 1 calc R U . . .
C40 C 0.6437(3) -0.8450(7) 0.8189(4) 0.057(3) Uani 1 1 d . . . . .
H40 H 0.626736 -0.853845 0.821721 0.068 Uiso 1 1 calc R U . . .
C34 C 1.0223(3) -0.5720(9) 1.0714(4) 0.066(4) Uani 1 1 d . . . . .
H34 H 1.041228 -0.602910 1.085513 0.079 Uiso 1 1 calc R U . . .
C15 C 0.7199(4) 0.2103(8) 0.4304(4) 0.065(4) Uani 1 1 d . . . . .
H15 H 0.698489 0.230294 0.411470 0.078 Uiso 1 1 calc R U . . .
C17 C 0.7827(5) 0.1561(10) 0.4812(7) 0.095(6) Uani 1 1 d . . . . .
H17 H 0.804476 0.138411 0.499754 0.114 Uiso 1 1 calc R U . . .
C18 C 0.7602(4) 0.1249(8) 0.4878(6) 0.075(4) Uani 1 1 d . . . . .
H18 H 0.766902 0.084703 0.508856 0.090 Uiso 1 1 calc R U . . .
C35 C 0.9965(4) -0.4703(10) 1.0741(5) 0.074(4) Uani 1 1 d . . . . .
H35 H 0.997022 -0.426846 1.089779 0.088 Uiso 1 1 calc R U . . .
C75 C 0.5473(3) 0.1148(9) 0.7075(5) 0.069(4) Uani 1 1 d . . . . .
H75 H 0.552867 0.127043 0.737836 0.082 Uiso 1 1 calc R U . . .
C74 C 0.5236(3) -0.0872(8) 0.7056(5) 0.062(3) Uani 1 1 d . . . . .
H74 H 0.530153 -0.087795 0.737092 0.074 Uiso 1 1 calc R U . . .
C64 C 0.5097(4) 0.2718(9) 0.6168(5) 0.079(4) Uani 1 1 d . . . . .
H64A H 0.485621 0.275002 0.596678 0.095 Uiso 1 1 calc R U . . .
H64B H 0.518040 0.314508 0.638572 0.095 Uiso 1 1 calc R U . . .
C16 C 0.7442(5) 0.2358(9) 0.4268(5) 0.077(5) Uani 1 1 d . . . . .
H16 H 0.738362 0.275611 0.405891 0.093 Uiso 1 1 calc R U . . .
C76 C 0.5523(3) 0.1859(8) 0.6858(5) 0.068(4) Uani 1 1 d . . . . .
H76 H 0.559384 0.232026 0.705507 0.082 Uiso 1 1 calc R U . . .
C68 C 0.4525(4) -0.2064(9) 0.6141(6) 0.080(5) Uani 1 1 d . . . . .
H68A H 0.430625 -0.183106 0.597980 0.096 Uiso 1 1 calc R U . . .
H68B H 0.453891 -0.247429 0.633624 0.096 Uiso 1 1 calc R U . . .

loop_
_atom_site_aniso_label
_atom_site_aniso_U_11
_atom_site_aniso_U_22
_atom_site_aniso_U_33
_atom_site_aniso_U_23
_atom_site_aniso_U_13
_atom_site_aniso_U_12
U1 0.02428(16) 0.01630(15) 0.03649(18) 0.00160(12) 0.01767(14) 0.00108(12)
U2 0.02496(16) 0.01582(14) 0.03947(19) 0.00292(13) 0.01890(15) 0.00205(12)
U3 0.02559(18) 0.02643(18) 0.0671(3) 0.01531(17) 0.02315(19) 0.00655(14)
O8 0.024(3) 0.020(3) 0.064(4) 0.017(3) 0.022(3) 0.009(2)
O13 0.031(3) 0.035(4) 0.057(4) -0.001(3) 0.030(3) 0.002(3)
O14 0.035(4) 0.019(3) 0.059(4) 0.009(3) 0.030(3) 0.001(3)
O7 0.020(3) 0.020(3) 0.053(4) 0.014(3) 0.015(3) 0.004(2)
O12 0.028(3) 0.026(3) 0.050(4) 0.007(3) 0.020(3) 0.008(3)
O1 0.044(4) 0.024(3) 0.044(4) -0.005(3) 0.024(3) -0.003(3)
O15 0.041(4) 0.046(4) 0.048(4) 0.016(3) 0.029(4) 0.008(3)
O9 0.035(4) 0.032(4) 0.101(6) 0.028(4) 0.042(4) 0.011(3)
O3 0.037(4) 0.031(4) 0.037(4) 0.003(3) 0.012(3) -0.002(3)
O2 0.046(4) 0.023(3) 0.038(4) -0.002(3) 0.025(3) -0.001(3)
O10 0.036(4) 0.023(3) 0.042(4) 0.011(3) 0.018(3) -0.002(3)
O4 0.053(4) 0.022(3) 0.052(4) -0.005(3) 0.033(4) -0.002(3)
O18 0.027(4) 0.036(4) 0.098(6) 0.023(4) 0.034(4) 0.008(3)
O16 0.035(4) 0.066(5) 0.050(5) 0.015(4) 0.021(4) -0.008(4)
O29 0.037(4) 0.027(3) 0.057(4) -0.016(3) 0.028(4) -0.013(3)
O5 0.052(5) 0.026(4) 0.077(6) 0.007(4) 0.015(4) -0.007(3)
C19 0.0171(16) 0.0142(17) 0.0151(16) 0.0008(9) 0.0086(11) -0.0006(9)
O6 0.045(4) 0.052(5) 0.061(5) 0.015(4) 0.031(4) 0.011(4)
O11 0.057(5) 0.037(4) 0.055(5) 0.006(4) 0.012(4) -0.023(4)
N26 0.036(4) 0.028(4) 0.038(4) 0.002(3) 0.022(4) -0.004(3)
N3 0.024(4) 0.036(4) 0.039(4) -0.006(4) 0.013(4) 0.002(3)
N38 0.035(4) 0.033(4) 0.039(4) -0.004(3) 0.024(4) -0.001(3)
O26 0.052(5) 0.046(4) 0.050(4) -0.006(3) 0.031(4) -0.018(4)
O31 0.061(5) 0.030(4) 0.062(5) 0.002(3) 0.044(4) -0.006(3)
N28 0.032(4) 0.025(4) 0.047(5) -0.005(3) 0.025(4) -0.002(3)
O27 0.055(5) 0.054(5) 0.065(5) -0.016(4) 0.038(4) -0.019(4)
N35 0.047(5) 0.038(5) 0.050(5) -0.010(4) 0.034(5) -0.008(4)
O19 0.044(5) 0.061(5) 0.080(6) 0.003(5) 0.040(5) 0.001(4)
O17 0.063(6) 0.045(5) 0.152(10) 0.039(6) 0.071(7) 0.031(4)
O23 0.044(5) 0.088(7) 0.064(6) 0.010(5) 0.029(4) 0.020(5)
O32 0.063(5) 0.039(4) 0.088(6) -0.007(4) 0.057(5) -0.016(4)
N29 0.035(4) 0.027(4) 0.045(5) -0.007(3) 0.023(4) -0.004(3)
N31 0.031(4) 0.024(4) 0.047(5) 0.004(3) 0.024(4) 0.000(3)
O28 0.046(4) 0.036(4) 0.054(4) -0.013(3) 0.027(4) -0.012(3)
N33 0.039(4) 0.024(4) 0.047(5) -0.003(3) 0.030(4) -0.007(3)
C23 0.028(5) 0.031(5) 0.029(5) -0.006(4) 0.012(4) 0.004(4)
N32 0.040(4) 0.024(4) 0.043(5) -0.004(3) 0.027(4) -0.004(3)
N23 0.045(5) 0.039(5) 0.042(5) -0.006(4) 0.028(4) -0.006(4)
N37 0.043(5) 0.035(4) 0.031(4) 0.003(3) 0.018(4) -0.002(4)
N24 0.044(5) 0.035(4) 0.051(5) -0.017(4) 0.033(4) -0.011(4)
N1 0.049(5) 0.018(4) 0.056(5) 0.012(4) 0.037(5) 0.011(3)
C5 0.051(6) 0.025(5) 0.048(6) 0.009(4) 0.036(5) 0.000(4)
N27 0.030(4) 0.027(4) 0.040(4) 0.001(3) 0.020(4) -0.002(3)
O33 0.076(6) 0.044(5) 0.081(6) -0.019(4) 0.059(5) -0.027(4)
N34 0.049(5) 0.034(4) 0.060(6) -0.011(4) 0.040(5) -0.013(4)
O30 0.061(5) 0.043(4) 0.071(5) -0.024(4) 0.046(5) -0.024(4)
O20 0.035(4) 0.060(5) 0.084(6) 0.001(5) 0.030(4) 0.002(4)
C95 0.047(6) 0.024(4) 0.039(5) -0.008(4) 0.032(5) -0.008(4)
N5 0.068(6) 0.031(4) 0.055(6) 0.008(4) 0.046(5) 0.005(4)
N36 0.047(5) 0.049(5) 0.040(5) -0.011(4) 0.032(4) -0.013(4)
C22 0.036(5) 0.021(4) 0.032(5) 0.007(4) 0.013(4) 0.011(4)
N30 0.049(5) 0.043(5) 0.040(5) -0.010(4) 0.028(4) -0.017(4)
N25 0.045(5) 0.026(4) 0.045(5) -0.007(3) 0.029(4) -0.005(3)
N6 0.052(6) 0.065(7) 0.051(6) -0.009(5) 0.034(5) -0.007(5)
C21 0.024(4) 0.034(5) 0.038(5) 0.002(4) 0.018(4) -0.004(4)
C37 0.035(5) 0.028(5) 0.033(5) -0.002(4) 0.019(4) 0.002(4)
C20 0.014(4) 0.033(5) 0.029(4) 0.001(4) 0.008(4) 0.006(3)
C89 0.038(5) 0.026(5) 0.038(5) -0.003(4) 0.020(5) 0.000(4)
C1 0.036(5) 0.035(5) 0.052(6) 0.003(5) 0.026(5) 0.003(4)
O24 0.045(5) 0.080(7) 0.088(7) 0.008(5) 0.034(5) 0.012(5)
C97 0.039(5) 0.023(4) 0.029(4) 0.001(3) 0.023(4) 0.004(4)
N9 0.038(5) 0.053(6) 0.095(8) 0.012(6) 0.045(6) 0.006(4)
N14 0.030(5) 0.048(6) 0.103(9) -0.005(6) 0.030(6) 0.005(4)
O21 0.029(4) 0.057(6) 0.114(8) -0.010(5) 0.020(5) 0.009(4)
O25 0.034(5) 0.076(7) 0.103(8) 0.003(6) 0.026(5) 0.005(4)
C79 0.036(5) 0.027(5) 0.039(5) -0.008(4) 0.020(5) -0.002(4)
C86 0.021(4) 0.040(5) 0.056(6) 0.005(5) 0.025(5) 0.007(4)
O22 0.046(5) 0.052(5) 0.101(7) 0.007(5) 0.033(5) 0.004(4)
C50 0.044(6) 0.035(5) 0.044(6) 0.004(4) 0.028(5) 0.005(4)
N7 0.024(4) 0.042(5) 0.089(8) 0.007(5) 0.027(5) 0.011(4)
C51 0.063(7) 0.040(6) 0.053(7) 0.016(5) 0.043(6) 0.013(5)
C25 0.031(5) 0.031(5) 0.031(5) 0.007(4) 0.013(4) 0.000(4)
C81 0.042(6) 0.028(5) 0.058(7) -0.003(5) 0.031(5) -0.004(4)
N11 0.047(6) 0.059(6) 0.053(6) -0.007(5) 0.023(5) 0.009(5)
N13 0.027(5) 0.046(6) 0.097(9) 0.006(6) 0.019(6) -0.003(4)
C27 0.043(6) 0.022(5) 0.058(7) 0.000(4) 0.030(5) 0.006(4)
C96 0.031(5) 0.033(5) 0.037(5) -0.003(4) 0.020(4) -0.003(4)
C90 0.044(6) 0.027(5) 0.039(5) 0.002(4) 0.026(5) -0.003(4)
C38 0.036(5) 0.031(5) 0.034(5) 0.006(4) 0.021(4) 0.000(4)
C6 0.042(6) 0.030(5) 0.038(5) -0.002(4) 0.022(5) -0.004(4)
N18 0.055(6) 0.058(7) 0.066(7) -0.006(6) 0.030(6) 0.008(5)
C45 0.052(7) 0.052(7) 0.044(6) 0.001(5) 0.034(5) 0.001(5)
N16 0.047(6) 0.041(5) 0.079(7) 0.000(5) 0.034(6) 0.004(4)
C2 0.035(5) 0.032(5) 0.036(5) -0.002(4) 0.021(4) -0.010(4)
C3 0.037(6) 0.038(6) 0.051(6) 0.005(5) 0.023(5) -0.004(4)
C98 0.027(5) 0.030(5) 0.039(5) -0.005(4) 0.019(4) -0.007(4)
C28 0.033(5) 0.037(6) 0.051(6) 0.000(5) 0.014(5) 0.009(4)
C94 0.052(6) 0.045(6) 0.054(7) -0.011(5) 0.040(6) -0.012(5)
C83 0.051(6) 0.023(4) 0.037(5) 0.001(4) 0.027(5) -0.008(4)
N10 0.044(6) 0.065(7) 0.074(7) 0.003(6) 0.039(5) -0.002(5)
C52 0.069(8) 0.040(6) 0.066(8) -0.007(6) 0.050(7) -0.004(6)
N15 0.037(5) 0.040(6) 0.097(9) 0.010(6) 0.022(6) 0.012(4)
C4 0.044(6) 0.043(6) 0.038(5) 0.014(5) 0.023(5) 0.012(5)
N17 0.044(6) 0.064(7) 0.055(6) 0.001(5) 0.014(5) 0.008(5)
C80 0.058(7) 0.031(5) 0.042(6) -0.003(4) 0.029(5) -0.008(5)
C29 0.023(5) 0.038(5) 0.043(6) 0.012(4) 0.013(4) 0.007(4)
C8 0.049(6) 0.021(5) 0.071(7) 0.012(5) 0.043(6) 0.013(4)
N19 0.049(6) 0.070(7) 0.076(7) 0.015(6) 0.039(6) 0.017(5)
C93 0.038(6) 0.051(6) 0.042(6) -0.012(5) 0.025(5) -0.016(5)
C46 0.041(6) 0.055(7) 0.055(7) 0.002(5) 0.033(6) 0.005(5)
C99 0.048(6) 0.034(5) 0.043(6) -0.001(4) 0.031(5) 0.001(4)
C43 0.045(6) 0.038(6) 0.056(7) 0.018(5) 0.037(5) 0.009(5)
N21 0.039(6) 0.046(6) 0.128(11) 0.000(7) 0.047(7) 0.000(5)
C101 0.052(6) 0.040(6) 0.029(5) -0.009(4) 0.025(5) -0.005(5)
C47 0.057(7) 0.037(6) 0.057(7) 0.015(5) 0.042(6) 0.012(5)
C55 0.040(6) 0.021(5) 0.083(9) 0.021(5) 0.028(6) 0.008(4)
C59 0.038(6) 0.055(7) 0.049(7) -0.017(6) 0.011(6) -0.016(5)
C85 0.042(5) 0.026(5) 0.038(5) -0.003(4) 0.027(5) -0.001(4)
C49 0.060(8) 0.043(6) 0.072(8) 0.014(6) 0.050(7) 0.017(5)
C92 0.049(6) 0.036(5) 0.045(6) -0.003(4) 0.031(5) -0.005(5)
N22 0.037(5) 0.045(6) 0.102(9) 0.010(6) 0.040(6) 0.005(4)
C24 0.028(5) 0.046(6) 0.040(5) 0.001(5) 0.015(4) 0.003(4)
C91 0.037(5) 0.028(5) 0.038(5) -0.005(4) 0.021(5) -0.007(4)
C31 0.031(5) 0.037(6) 0.045(6) -0.001(5) 0.011(5) 0.006(4)
C11 0.056(7) 0.029(5) 0.048(6) 0.000(4) 0.035(6) 0.000(5)
C87 0.038(6) 0.042(6) 0.059(7) -0.006(5) 0.039(5) -0.006(4)
C32 0.033(5) 0.037(5) 0.037(5) 0.007(4) 0.015(4) 0.006(4)
C7 0.047(6) 0.029(5) 0.041(5) 0.006(4) 0.027(5) -0.002(4)
N4 0.043(6) 0.104(10) 0.033(5) -0.005(6) 0.008(5) 0.000(6)
C12 0.049(6) 0.043(6) 0.052(6) -0.004(5) 0.033(6) -0.011(5)
C42 0.069(8) 0.028(5) 0.068(7) 0.017(5) 0.052(7) 0.022(5)
C84 0.034(5) 0.023(4) 0.053(6) 0.008(4) 0.028(5) -0.002(4)
N8 0.022(4) 0.055(6) 0.089(8) 0.015(5) 0.029(5) 0.012(4)
C82 0.056(6) 0.021(5) 0.061(7) -0.007(4) 0.042(6) -0.008(4)
C53 0.048(7) 0.063(8) 0.055(7) 0.002(6) 0.025(6) 0.002(6)
C100 0.040(6) 0.049(6) 0.043(6) -0.001(5) 0.027(5) -0.002(5)
C30 0.038(6) 0.031(5) 0.047(6) -0.006(5) 0.014(5) 0.001(4)
C54 0.045(6) 0.056(7) 0.041(6) 0.003(5) 0.020(5) 0.013(5)
N20 0.051(6) 0.063(7) 0.081(8) 0.017(6) 0.043(6) 0.009(5)
C88 0.048(6) 0.068(8) 0.041(6) -0.005(5) 0.032(5) -0.015(6)
C44 0.095(9) 0.032(5) 0.060(7) 0.011(5) 0.061(7) 0.010(6)
C56 0.027(5) 0.051(7) 0.096(10) 0.026(7) 0.035(6) 0.015(5)
N2 0.110(11) 0.072(8) 0.118(11) -0.023(8) 0.100(10) -0.026(8)
C102 0.042(6) 0.038(5) 0.037(5) 0.002(4) 0.023(5) 0.011(4)
C26 0.029(5) 0.048(6) 0.041(6) -0.016(5) 0.013(5) 0.000(4)
N12 0.036(5) 0.053(6) 0.085(8) -0.008(6) 0.027(5) -0.007(5)
C13 0.046(6) 0.048(6) 0.055(7) 0.006(5) 0.037(6) 0.007(5)
C41 0.081(8) 0.026(5) 0.047(6) -0.001(4) 0.050(6) -0.006(5)
C10 0.054(7) 0.083(9) 0.056(7) 0.038(7) 0.038(6) 0.024(7)
C14 0.075(8) 0.037(6) 0.064(7) -0.022(5) 0.054(7) -0.021(6)
C63 0.034(6) 0.051(7) 0.087(10) -0.005(7) 0.025(7) -0.003(5)
C9 0.057(7) 0.064(8) 0.065(8) 0.034(7) 0.041(7) 0.016(6)
C61 0.029(6) 0.039(6) 0.092(10) 0.002(6) 0.025(6) -0.006(5)
C57 0.047(7) 0.055(7) 0.060(7) 0.018(6) 0.034(6) 0.010(5)
C33 0.032(5) 0.048(6) 0.044(6) 0.000(5) 0.009(5) 0.007(5)
C65 0.046(7) 0.069(9) 0.076(9) -0.010(7) 0.036(7) 0.019(7)
C48 0.050(7) 0.058(7) 0.052(7) 0.008(6) 0.033(6) 0.008(6)
C69 0.025(6) 0.060(8) 0.098(11) -0.001(8) 0.033(7) -0.004(5)
C36 0.024(5) 0.089(10) 0.051(7) -0.025(7) 0.007(5) -0.006(6)
C71 0.031(6) 0.038(6) 0.107(11) 0.008(7) 0.037(7) 0.002(5)
C60 0.030(6) 0.046(7) 0.111(12) -0.006(7) 0.023(7) -0.012(5)
C77 0.044(7) 0.036(6) 0.081(9) -0.009(6) 0.020(7) -0.008(5)
C78 0.040(6) 0.029(6) 0.097(10) -0.010(6) 0.025(7) -0.005(5)
C73 0.049(7) 0.070(9) 0.083(9) 0.038(7) 0.049(7) 0.029(6)
C72 0.050(7) 0.039(7) 0.125(13) 0.010(7) 0.053(9) -0.001(6)
C39 0.044(6) 0.066(8) 0.064(7) 0.031(6) 0.039(6) 0.019(6)
C67 0.056(8) 0.091(11) 0.066(8) 0.006(8) 0.044(7) 0.001(8)
C62 0.040(7) 0.036(7) 0.120(13) 0.006(7) 0.027(8) 0.011(5)
C58 0.051(7) 0.088(10) 0.041(7) -0.004(7) 0.020(6) 0.015(7)
C66 0.061(8) 0.080(10) 0.100(11) 0.000(9) 0.056(9) 0.026(7)
C70 0.022(6) 0.068(9) 0.128(14) 0.000(9) 0.023(8) 0.005(6)
C40 0.066(8) 0.056(7) 0.074(8) 0.021(6) 0.056(7) 0.007(6)
C34 0.035(6) 0.076(10) 0.057(8) 0.017(7) 0.012(6) 0.003(6)
C15 0.076(9) 0.072(9) 0.047(7) 0.004(6) 0.037(7) -0.016(7)
C17 0.107(13) 0.077(11) 0.167(18) -0.024(12) 0.116(14) -0.017(10)
C18 0.106(12) 0.042(7) 0.123(13) 0.008(8) 0.093(11) 0.006(7)
C35 0.068(9) 0.089(11) 0.061(8) -0.017(8) 0.037(8) -0.008(8)
C75 0.053(8) 0.081(10) 0.057(8) -0.019(7) 0.025(7) 0.006(7)
C74 0.062(8) 0.076(9) 0.065(8) 0.018(7) 0.047(7) 0.013(7)
C64 0.057(8) 0.073(10) 0.094(11) 0.005(8) 0.038(8) 0.030(7)
C16 0.140(15) 0.070(9) 0.076(10) -0.017(8) 0.094(11) -0.034(10)
C76 0.051(7) 0.048(7) 0.085(10) -0.027(7) 0.030(7) -0.005(6)
C68 0.064(9) 0.067(9) 0.133(14) 0.002(9) 0.071(10) -0.007(7)

loop_
_atom_type_symbol
_atom_type_description
_atom_type_scat_dispersion_real
_atom_type_scat_dispersion_imag
_atom_type_scat_source
C C 0.0033 0.0016 'International Tables Vol C Tables 4.2.6.8 and 6.1.1.4'
H H 0.0000 0.0000 'International Tables Vol C Tables 4.2.6.8 and 6.1.1.4'
N N 0.0061 0.0033 'International Tables Vol C Tables 4.2.6.8 and 6.1.1.4'
O O 0.0106 0.0060 'International Tables Vol C Tables 4.2.6.8 and 6.1.1.4'
U U -9.6767 9.6646 'International Tables Vol C Tables 4.2.6.8 and 6.1.1.4'

loop_
_geom_angle_atom_site_label_1
_geom_angle_atom_site_label_2
_geom_angle_atom_site_label_3
_geom_angle
_geom_angle_site_symmetry_1
_geom_angle_site_symmetry_3
_geom_angle_publ_flag
O8 U1 U3 36.47(15) . . ?
O8 U1 O12 149.2(2) . . ?
O8 U1 O10 72.0(2) . . ?
O8 U1 O16 141.7(2) . . ?
O7 U1 U3 34.92(14) . . ?
O7 U1 O8 70.1(2) . . ?
O7 U1 O12 79.6(2) . . ?
O7 U1 O10 142.0(2) . . ?
O7 U1 O16 147.7(2) . . ?
O12 U1 U3 112.79(15) . . ?
O12 U1 O16 68.1(2) . . ?
O1 U1 U3 101.8(2) . . ?
O1 U1 O8 95.3(3) . . ?
O1 U1 O7 92.3(3) . . ?
O1 U1 O12 91.2(3) . . ?
O1 U1 O10 87.8(3) . . ?
O1 U1 O16 90.1(3) . . ?
O2 U1 U3 82.4(2) . . ?
O2 U1 O8 87.9(3) . . ?
O2 U1 O7 91.3(3) . . ?
O2 U1 O12 87.4(3) . . ?
O2 U1 O1 175.9(3) . . ?
O2 U1 O10 90.7(3) . . ?
O2 U1 O16 85.8(3) . . ?
O10 U1 U3 108.09(16) . . ?
O10 U1 O12 138.4(2) . . ?
O10 U1 O16 70.3(2) . . ?
O16 U1 U3 168.0(2) . . ?
O13 U2 U3 120.44(17) . . ?
O13 U2 O14 78.2(2) . . ?
O13 U2 O15 130.0(2) . . ?
O13 U2 C37 103.9(3) . . ?
O14 U2 U3 161.37(14) . . ?
O14 U2 C37 25.9(2) . . ?
O7 U2 U3 35.14(15) . . ?
O7 U2 O13 85.4(2) . . ?
O7 U2 O14 163.4(2) . . ?
O7 U2 O15 143.5(2) . . ?
O7 U2 O9 72.8(2) . . ?
O7 U2 C37 169.4(2) . . ?
O15 U2 U3 109.27(16) . . ?
O15 U2 O14 52.3(2) . . ?
O15 U2 C37 26.4(2) . . ?
O9 U2 U3 37.69(17) . . ?
O9 U2 O13 158.1(2) . . ?
O9 U2 O14 123.7(2) . . ?
O9 U2 O15 72.0(2) . . ?
O9 U2 C37 98.0(3) . . ?
O3 U2 U3 91.7(2) . . ?
O3 U2 O13 90.0(3) . . ?
O3 U2 O14 87.7(3) . . ?
O3 U2 O7 94.5(3) . . ?
O3 U2 O15 94.2(3) . . ?
O3 U2 O9 89.2(3) . . ?
O3 U2 C37 90.6(3) . . ?
O4 U2 U3 92.7(2) . . ?
O4 U2 O13 87.5(3) . . ?
O4 U2 O14 88.2(3) . . ?
O4 U2 O7 89.0(3) . . ?
O4 U2 O15 84.7(3) . . ?
O4 U2 O9 94.5(3) . . ?
O4 U2 O3 175.5(3) . . ?
O4 U2 C37 86.5(3) . . ?
C37 U2 U3 135.58(19) . . ?
U2 U3 U1 69.356(10) . . ?
O8 U3 U1 37.19(15) . . ?
O8 U3 U2 105.50(14) . . ?
O8 U3 O9 142.5(2) . . ?
O8 U3 O18 74.4(2) . . ?
O8 U3 O17 145.3(2) . . ?
O7 U3 U1 34.94(15) . . ?
O7 U3 U2 34.70(15) . . ?
O7 U3 O8 70.9(2) . . ?
O7 U3 O9 71.7(2) . . ?
O7 U3 O18 144.9(2) . . ?
O7 U3 O17 143.9(2) . . ?
O9 U3 U1 106.04(16) . . ?
O9 U3 U2 37.00(16) . . ?
O9 U3 O18 143.1(2) . . ?
O9 U3 O17 72.2(2) . . ?
O18 U3 U1 110.03(16) . . ?
O18 U3 U2 177.1(2) . . ?
O18 U3 O17 71.0(2) . . ?
O5 U3 U1 99.8(3) . . ?
O5 U3 U2 92.7(3) . . ?
O5 U3 O8 89.8(3) . . ?
O5 U3 O7 94.3(3) . . ?
O5 U3 O9 91.2(3) . . ?
O5 U3 O18 90.2(3) . . ?
O5 U3 O17 88.1(4) . . ?
O6 U3 U1 85.5(2) . . ?
O6 U3 U2 91.7(2) . . ?
O6 U3 O8 92.9(3) . . ?
O6 U3 O7 91.6(3) . . ?
O6 U3 O9 89.9(3) . . ?
O6 U3 O18 85.5(3) . . ?
O6 U3 O5 174.1(4) . . ?
O6 U3 O17 86.7(4) . . ?
O17 U3 U1 172.0(3) . . ?
O17 U3 U2 109.22(18) . . ?
U3 O8 U1 106.3(2) . . ?
C19 O13 U2 134.3(5) . . ?
C37 O14 U2 92.9(5) . . ?
U2 O7 U1 138.6(3) . . ?
U2 O7 U3 110.2(2) . . ?
U3 O7 U1 110.1(2) . . ?
C19 O12 U1 142.0(6) . . ?
C37 O15 U2 94.0(6) . . ?
U2 O9 U3 105.3(3) . . ?
C1 O10 U1 130.0(6) . . ?
C55 O18 U3 126.9(6) . . ?
U1 O16 H16A 110.0 . . ?
U1 O16 H16B 109.4 . . ?
H16A O16 H16B 103.9 . . ?
O13 C19 C20 118.3(7) . . ?
O12 C19 O13 117.7(7) . . ?
O12 C19 C20 124.0(7) . . ?
C97 N26 C84 120.2(8) . . ?
C83 N26 C97 111.7(8) . . ?
C83 N26 C84 122.0(8) . . ?
C27 N3 C26 118.5(8) . . ?
C31 N3 C27 121.0(9) . . ?
C31 N3 C26 120.3(8) . . ?
C89 N38 C101 121.8(8) . . ?
C79 N38 C89 122.3(8) . . ?
C79 N38 C101 112.5(8) . . ?
C95 N28 C86 124.3(8) . . ?
C85 N28 C95 111.4(8) . . ?
C85 N28 C86 121.5(8) . . ?
C94 N35 C93 120.8(9) . . ?
C94 N35 C99 112.8(8) . . ?
C99 N35 C93 123.7(9) . . ?
U3 O17 H17A 109.4 . . ?
U3 O17 H17B 109.4 . . ?
H17A O17 H17B 104.4 . . ?
C86 N29 C101 122.8(8) . . ?
C87 N29 C86 123.0(8) . . ?
C87 N29 C101 113.2(8) . . ?
C89 N31 C95 124.6(8) . . ?
C90 N31 C95 111.5(7) . . ?
C90 N31 C89 123.0(8) . . ?
C92 N33 C97 111.9(8) . . ?
C92 N33 C91 122.7(8) . . ?
C91 N33 C97 121.8(7) . . ?
C22 C23 C26 119.8(9) . . ?
C24 C23 C22 119.9(8) . . ?
C24 C23 C26 120.2(9) . . ?
C90 N32 C96 112.9(8) . . ?
C90 N32 C91 119.3(8) . . ?
C91 N32 C96 123.7(8) . . ?
C81 N23 C80 121.9(9) . . ?
C81 N23 C100 111.5(8) . . ?
C100 N23 C80 124.0(9) . . ?
C79 N37 C80 121.1(9) . . ?
C79 N37 C102 113.0(8) . . ?
C102 N37 C80 124.9(8) . . ?
C81 N24 C99 112.5(8) . . ?
C81 N24 C82 122.8(8) . . ?
C99 N24 C82 123.8(9) . . ?
C13 N1 C8 121.9(9) . . ?
C13 N1 C9 120.5(9) . . ?
C9 N1 C8 117.6(9) . . ?
C6 C5 C8 119.8(9) . . ?
C4 C5 C6 119.6(8) . . ?
C4 C5 C8 120.5(9) . . ?
C96 N27 C84 123.2(8) . . ?
C85 N27 C96 113.2(7) . . ?
C85 N27 C84 122.1(8) . . ?
C93 N34 C98 123.2(9) 7_656 . ?
C92 N34 C98 112.2(8) . . ?
C92 N34 C93 123.2(9) . 7_656 ?
N28 C95 H95 111.1 . . ?
N28 C95 C96 103.9(7) . . ?
N31 C95 N28 114.0(8) . . ?
N31 C95 H95 111.1 . . ?
N31 C95 C96 105.1(7) . . ?
C96 C95 H95 111.1 . . ?
C45 N5 C44 118.1(10) . . ?
C49 N5 C45 120.6(10) . . ?
C49 N5 C44 121.0(10) . . ?
C94 N36 C100 112.6(8) . . ?
C94 N36 C88 121.3(9) . . ?
C88 N36 C100 123.8(9) . . ?
C23 C22 H22 119.5 . . ?
C21 C22 C23 120.9(8) . . ?
C21 C22 H22 119.5 . . ?
C87 N30 C88 120.6(9) . . ?
C87 N30 C102 111.7(8) . . ?
C88 N30 C102 124.5(9) . . ?
C83 N25 C98 112.3(8) . . ?
C83 N25 C82 122.2(8) . 7_656 ?
C82 N25 C98 120.6(8) 7_656 . ?
C52 N6 C53 117.9(10) . . ?
C22 C21 H21 120.3 . . ?
C22 C21 C20 119.4(8) . . ?
C20 C21 H21 120.3 . . ?
O14 C37 U2 61.2(5) . . ?
O14 C37 O15 120.8(8) . . ?
O14 C37 C38 121.6(8) . . ?
O15 C37 U2 59.6(5) . . ?
O15 C37 C38 117.5(8) . . ?
C38 C37 U2 174.4(7) . . ?
C21 C20 C19 121.8(8) . . ?
C21 C20 C25 119.7(8) . . ?
C25 C20 C19 118.4(8) . . ?
N38 C89 H89A 109.0 . . ?
N38 C89 H89B 109.0 . . ?
N31 C89 N38 113.0(8) . . ?
N31 C89 H89A 109.0 . . ?
N31 C89 H89B 109.0 . . ?
H89A C89 H89B 107.8 . . ?
O10 C1 C2 115.0(9) . . ?
O11 C1 O10 124.0(10) . . ?
O11 C1 C2 120.9(10) . . ?
N26 C97 H97 111.4 . . ?
N26 C97 C98 104.6(7) . . ?
N33 C97 N26 114.1(7) . . ?
N33 C97 H97 111.4 . . ?
N33 C97 C98 103.3(7) . . ?
C98 C97 H97 111.4 . . ?
C57 N9 C56 121.0(9) . . ?
C57 N9 C73 111.7(11) . . ?
C73 N9 C56 122.6(10) . . ?
C61 N14 C78 113.0(13) . . ?
C61 N14 C70 118.1(11) . . ?
C78 N14 C70 125.5(12) . . ?
O26 C79 N38 126.3(9) . . ?
O26 C79 N37 126.7(10) . . ?
N37 C79 N38 106.9(8) . . ?
N28 C86 H86A 108.9 . . ?
N28 C86 H86B 108.9 . . ?
N29 C86 N28 113.5(7) . . ?
N29 C86 H86A 108.9 . . ?
N29 C86 H86B 108.9 . . ?
H86A C86 H86B 107.7 . . ?
C51 C50 C47 120.8(9) . . ?
C54 C50 C51 118.2(10) . . ?
C54 C50 C47 120.9(10) . . ?
C55 N7 C71 111.7(11) . . ?
C55 N7 C62 122.7(10) . . ?
C62 N7 C71 125.6(11) . . ?
C50 C51 H51 121.8 . . ?
C52 C51 C50 116.4(11) . . ?
C52 C51 H51 121.8 . . ?
C20 C25 H25 119.9 . . ?
C24 C25 C20 120.1(9) . . ?
C24 C25 H25 119.9 . . ?
O27 C81 N23 126.2(10) . . ?
O27 C81 N24 125.0(10) . . ?
N23 C81 N24 108.8(9) . . ?
C59 N11 C58 122.7(11) . . ?
C59 N11 C75 113.4(12) . . ?
C58 N11 C75 123.1(11) . . ?
C61 N13 C60 120.9(11) . . ?
C61 N13 C77 113.2(12) . . ?
C60 N13 C77 123.4(13) . . ?
N3 C27 H27 120.0 . . ?
N3 C27 C28 120.0(9) . . ?
C28 C27 H27 120.0 . . ?
N32 C96 C95 102.7(7) . . ?
N32 C96 H96 112.2 . . ?
N27 C96 N32 114.0(8) . . ?
N27 C96 C95 102.9(7) . . ?
N27 C96 H96 112.2 . . ?
C95 C96 H96 112.2 . . ?
O31 C90 N31 124.8(9) . . ?
O31 C90 N32 127.5(10) . . ?
N32 C90 N31 107.6(8) . . ?
C43 C38 C37 120.2(8) . . ?
C43 C38 C39 120.4(9) . . ?
C39 C38 C37 119.4(9) . . ?
C5 C6 H6 120.9 . . ?
C5 C6 C7 118.1(9) . . ?
C7 C6 H6 120.9 . . ?
C65 N18 C66 123.9(12) . . ?
C65 N18 C75 112.9(12) . . ?
C66 N18 C75 119.8(12) . . ?
N5 C45 H45 120.2 . . ?
N5 C45 C46 119.5(11) . . ?
C46 C45 H45 120.2 . . ?
C63 N16 C77 111.5(11) . . ?
C63 N16 C64 118.9(11) . . ?
C64 N16 C77 121.5(12) . . ?
C3 C2 C1 120.4(9) . . ?
C7 C2 C1 120.8(9) . . ?
C7 C2 C3 118.8(9) . . ?
C2 C3 H3 119.1 . . ?
C4 C3 C2 121.8(10) . . ?
C4 C3 H3 119.1 . . ?
N34 C98 N25 114.2(8) . . ?
N34 C98 C97 104.0(7) . . ?
N34 C98 H98 112.0 . . ?
N25 C98 C97 102.1(7) . . ?
N25 C98 H98 112.0 . . ?
C97 C98 H98 112.0 . . ?
C27 C28 H28 120.1 . . ?
C27 C28 C29 119.8(9) . . ?
C29 C28 H28 120.1 . . ?
N35 C94 N36 106.9(9) . . ?
O33 C94 N35 127.3(10) . . ?
O33 C94 N36 125.8(10) . . ?
O28 C83 N26 124.7(10) . . ?
O28 C83 N25 126.3(9) . . ?
N25 C83 N26 109.0(8) . . ?
C57 N10 C58 121.2(10) . . ?
C57 N10 C74 112.1(11) . . ?
C58 N10 C74 123.3(11) . . ?
N6 C52 C51 126.2(11) . . ?
N6 C52 H52 116.9 . . ?
C51 C52 H52 116.9 . . ?
C63 N15 C78 112.4(12) . . ?
C63 N15 C62 123.4(11) . 5_656 ?
C78 N15 C62 121.4(12) . 5_656 ?
C5 C4 H4 120.0 . . ?
C3 C4 C5 120.0(9) . . ?
C3 C4 H4 120.0 . . ?
C65 N17 C64 120.3(11) . . ?
C65 N17 C76 111.4(12) . . ?
C76 N17 C64 122.5(12) . . ?
N23 C80 N37 114.7(8) . . ?
N23 C80 H80A 108.6 . . ?
N23 C80 H80B 108.6 . . ?
N37 C80 H80A 108.6 . . ?
N37 C80 H80B 108.6 . . ?
H80A C80 H80B 107.6 . . ?
C28 C29 C32 120.7(9) . . ?
C30 C29 C28 118.2(10) . . ?
C30 C29 C32 121.1(9) . . ?
N1 C8 C5 114.2(7) . . ?
N1 C8 H8A 108.7 . . ?
N1 C8 H8B 108.7 . . ?
C5 C8 H8A 108.7 . . ?
C5 C8 H8B 108.7 . . ?
H8A C8 H8B 107.6 . . ?
C67 N19 C66 122.9(12) . . ?
C67 N19 C74 112.3(12) . . ?
C74 N19 C66 123.9(12) . . ?
N35 C93 H93A 108.7 . . ?
N35 C93 H93B 108.7 . . ?
N34 C93 N35 114.2(8) 7_656 . ?
N34 C93 H93A 108.7 7_656 . ?
N34 C93 H93B 108.7 7_656 . ?
H93A C93 H93B 107.6 . . ?
C45 C46 H46 119.6 . . ?
C45 C46 C47 120.7(10) . . ?
C47 C46 H46 119.6 . . ?
N35 C99 H99 111.2 . . ?
N35 C99 C100 103.9(8) . . ?
N24 C99 N35 115.7(8) . . ?
N24 C99 H99 111.2 . . ?
N24 C99 C100 103.1(8) . . ?
C100 C99 H99 111.2 . . ?
C38 C43 H43 120.3 . . ?
C42 C43 C38 119.3(9) . . ?
C42 C43 H43 120.3 . . ?
C69 N21 C72 110.3(13) . . ?
C69 N21 C68 124.7(12) . . ?
C72 N21 C68 124.9(14) . . ?
N38 C101 N29 115.1(9) . . ?
N38 C101 H101 111.5 . . ?
N38 C101 C102 102.6(8) . . ?
N29 C101 H101 111.5 . . ?
N29 C101 C102 104.0(8) . . ?
C102 C101 H101 111.5 . . ?
C46 C47 C50 120.4(9) . . ?
C48 C47 C50 121.9(11) . . ?
C48 C47 C46 117.7(11) . . ?
O18 C55 N7 127.1(13) . . ?
O18 C55 N8 124.1(12) . . ?
N7 C55 N8 108.8(10) . . ?
O20 C59 N11 127.9(13) . . ?
O20 C59 N12 122.0(13) . . ?
N11 C59 N12 110.1(12) . . ?
O29 C85 N28 125.3(9) . . ?
O29 C85 N27 126.5(9) . . ?
N27 C85 N28 108.2(8) . . ?
N5 C49 H49 118.8 . . ?
N5 C49 C48 122.4(10) . . ?
C48 C49 H49 118.8 . . ?
O32 C92 N33 124.8(10) . . ?
O32 C92 N34 126.8(10) . . ?
N34 C92 N33 108.4(8) . . ?
C69 N22 C71 110.7(12) . . ?
C69 N22 C70 119.3(11) . 5_656 ?
C70 N22 C71 124.2(12) 5_656 . ?
C23 C24 C25 119.9(10) . . ?
C23 C24 H24 120.1 . . ?
C25 C24 H24 120.1 . . ?
N33 C91 N32 113.7(8) . . ?
N33 C91 H91A 108.8 . . ?
N33 C91 H91B 108.8 . . ?
N32 C91 H91A 108.8 . . ?
N32 C91 H91B 108.8 . . ?
H91A C91 H91B 107.7 . . ?
N3 C31 H31 120.1 . . ?
N3 C31 C30 119.9(9) . . ?
C30 C31 H31 120.1 . . ?
C12 C11 C10 116.6(10) . . ?
C12 C11 C14 120.4(11) . . ?
C10 C11 C14 122.9(10) . . ?
N29 C87 N30 108.2(9) . . ?
O30 C87 N29 127.2(11) . . ?
O30 C87 N30 124.4(10) . . ?
C33 C32 C29 120.3(10) . . ?
C36 C32 C29 120.7(9) . . ?
C36 C32 C33 118.8(10) . . ?
C6 C7 H7 119.2 . . ?
C2 C7 C6 121.7(9) . . ?
C2 C7 H7 119.2 . . ?
C35 N4 C34 115.8(11) . . ?
C11 C12 H12 119.5 . . ?
C13 C12 C11 121.0(11) . . ?
C13 C12 H12 119.5 . . ?
C43 C42 H42 119.6 . . ?
C43 C42 C41 120.9(10) . . ?
C41 C42 H42 119.6 . . ?
N26 C84 H84A 109.0 . . ?
N26 C84 H84B 109.0 . . ?
N27 C84 N26 112.7(7) . . ?
N27 C84 H84A 109.0 . . ?
N27 C84 H84B 109.0 . . ?
H84A C84 H84B 107.8 . . ?
C55 N8 C56 124.3(9) . . ?
C55 N8 C72 110.6(11) . . ?
C72 N8 C56 122.0(11) . . ?
N24 C82 H82A 108.7 . . ?
N24 C82 H82B 108.7 . . ?
N25 C82 N24 114.3(8) 7_656 . ?
N25 C82 H82A 108.7 7_656 . ?
N25 C82 H82B 108.7 7_656 . ?
H82A C82 H82B 107.6 . . ?
N6 C53 H53 119.1 . . ?
N6 C53 C54 121.9(11) . . ?
C54 C53 H53 119.1 . . ?
N23 C100 N36 114.4(9) . . ?
N23 C100 C99 104.2(8) . . ?
N23 C100 H100 111.4 . . ?
N36 C100 C99 103.5(8) . . ?
N36 C100 H100 111.4 . . ?
C99 C100 H100 111.4 . . ?
C29 C30 H30 119.5 . . ?
C31 C30 C29 121.0(10) . . ?
C31 C30 H30 119.5 . . ?
C50 C54 H54 120.4 . . ?
C53 C54 C50 119.2(11) . . ?
C53 C54 H54 120.4 . . ?
C67 N20 C73 113.4(12) . . ?
C67 N20 C68 121.8(12) . . ?
C68 N20 C73 123.8(12) . . ?
N36 C88 H88A 109.0 . . ?
N36 C88 H88B 109.0 . . ?
N30 C88 N36 113.1(9) . . ?
N30 C88 H88A 109.0 . . ?
N30 C88 H88B 109.0 . . ?
H88A C88 H88B 107.8 . . ?
N5 C44 H44A 110.0 . . ?
N5 C44 H44B 110.0 . . ?
N5 C44 C41 108.4(9) . . ?
H44A C44 H44B 108.4 . . ?
C41 C44 H44A 110.0 . . ?
C41 C44 H44B 110.0 . . ?
N9 C56 N8 113.7(10) . . ?
N9 C56 H56A 108.8 . . ?
N9 C56 H56B 108.8 . . ?
N8 C56 H56A 108.8 . . ?
N8 C56 H56B 108.8 . . ?
H56A C56 H56B 107.7 . . ?
C16 N2 C17 115.7(12) . . ?
N37 C102 N30 114.1(8) . . ?
N37 C102 C101 104.7(8) . . ?
N37 C102 H102 111.6 . . ?
N30 C102 C101 102.8(8) . . ?
N30 C102 H102 111.6 . . ?
C101 C102 H102 111.6 . . ?
N3 C26 C23 113.6(8) . . ?
N3 C26 H26A 108.9 . . ?
N3 C26 H26B 108.9 . . ?
C23 C26 H26A 108.9 . . ?
C23 C26 H26B 108.9 . . ?
H26A C26 H26B 107.7 . . ?
C59 N12 C60 125.1(11) . . ?
C59 N12 C76 109.9(11) . . ?
C60 N12 C76 122.5(11) . . ?
N1 C13 C12 120.4(10) . . ?
N1 C13 H13 119.8 . . ?
C12 C13 H13 119.8 . . ?
C42 C41 C44 119.5(10) . . ?
C40 C41 C42 118.9(9) . . ?
C40 C41 C44 121.5(10) . . ?
C11 C10 H10 119.7 . . ?
C9 C10 C11 120.5(11) . . ?
C9 C10 H10 119.7 . . ?
C15 C14 C11 121.3(12) . . ?
C18 C14 C11 122.9(11) . . ?
C18 C14 C15 115.8(11) . . ?
O25 C63 N16 127.1(14) . . ?
O25 C63 N15 124.8(14) . . ?
N15 C63 N16 108.0(10) . . ?
N1 C9 C10 120.7(11) . . ?
N1 C9 H9 119.6 . . ?
C10 C9 H9 119.6 . . ?
O21 C61 N14 125.8(15) . . ?
O21 C61 N13 127.5(14) . . ?
N13 C61 N14 106.6(11) . . ?
O19 C57 N9 123.8(12) . . ?
O19 C57 N10 128.3(12) . . ?
N10 C57 N9 107.9(10) . . ?
C32 C33 H33 121.3 . . ?
C32 C33 C34 117.4(11) . . ?
C34 C33 H33 121.3 . . ?
O24 C65 N18 125.9(15) . . ?
O24 C65 N17 125.5(14) . . ?
N18 C65 N17 108.4(11) . . ?
C47 C48 H48 120.5 . . ?
C49 C48 C47 119.0(11) . . ?
C49 C48 H48 120.5 . . ?
O22 C69 N21 123.9(14) . . ?
O22 C69 N22 127.1(15) . . ?
N22 C69 N21 108.9(12) . . ?
C32 C36 H36 121.7 . . ?
C32 C36 C35 116.5(12) . . ?
C35 C36 H36 121.7 . . ?
N7 C71 N22 114.1(10) . . ?
N7 C71 H71 111.2 . . ?
N7 C71 C72 104.3(10) . . ?
N22 C71 H71 111.2 . . ?
N22 C71 C72 104.2(11) . . ?
C72 C71 H71 111.2 . . ?
N13 C60 N12 113.7(10) . . ?
N13 C60 H60A 108.8 . . ?
N13 C60 H60B 108.8 . . ?
N12 C60 H60A 108.8 . . ?
N12 C60 H60B 108.8 . . ?
H60A C60 H60B 107.7 . . ?
N13 C77 N16 113.6(10) . . ?
N13 C77 H77 111.9 . . ?
N13 C77 C78 103.8(12) . . ?
N16 C77 H77 111.9 . . ?
N16 C77 C78 103.1(10) . . ?
C78 C77 H77 111.9 . . ?
N14 C78 N15 114.7(11) . . ?
N14 C78 C77 102.7(11) . . ?
N14 C78 H78 111.7 . . ?
N15 C78 C77 103.6(11) . . ?
N15 C78 H78 111.7 . . ?
C77 C78 H78 111.7 . . ?
N9 C73 N20 115.1(11) . . ?
N9 C73 H73 111.2 . . ?
N9 C73 C74 104.7(10) . . ?
N20 C73 H73 111.2 . . ?
N20 C73 C74 103.0(10) . . ?
C74 C73 H73 111.2 . . ?
N21 C72 N8 115.1(10) . . ?
N21 C72 C71 104.4(12) . . ?
N21 C72 H72 111.1 . . ?
N8 C72 C71 103.4(11) . . ?
N8 C72 H72 111.1 . . ?
C71 C72 H72 111.1 . . ?
C38 C39 H39 120.3 . . ?
C38 C39 C40 119.5(10) . . ?
C40 C39 H39 120.3 . . ?
O23 C67 N19 125.6(15) . . ?
O23 C67 N20 126.7(14) . . ?
N20 C67 N19 107.6(12) . . ?
N7 C62 N15 115.7(10) . 5_656 ?
N7 C62 H62A 108.4 . . ?
N7 C62 H62B 108.4 . . ?
N15 C62 H62A 108.4 5_656 . ?
N15 C62 H62B 108.4 5_656 . ?
H62A C62 H62B 107.4 . . ?
N11 C58 H58A 108.8 . . ?
N11 C58 H58B 108.8 . . ?
N10 C58 N11 113.7(10) . . ?
N10 C58 H58A 108.8 . . ?
N10 C58 H58B 108.8 . . ?
H58A C58 H58B 107.7 . . ?
N18 C66 N19 113.6(10) . . ?
N18 C66 H66A 108.8 . . ?
N18 C66 H66B 108.8 . . ?
N19 C66 H66A 108.8 . . ?
N19 C66 H66B 108.8 . . ?
H66A C66 H66B 107.7 . . ?
N14 C70 H70A 108.9 . . ?
N14 C70 H70B 108.9 . . ?
N22 C70 N14 113.4(10) 5_656 . ?
N22 C70 H70A 108.9 5_656 . ?
N22 C70 H70B 108.9 5_656 . ?
H70A C70 H70B 107.7 . . ?
C41 C40 C39 121.0(10) . . ?
C41 C40 H40 119.5 . . ?
C39 C40 H40 119.5 . . ?
N4 C34 C33 125.4(12) . . ?
N4 C34 H34 117.3 . . ?
C33 C34 H34 117.3 . . ?
C14 C15 H15 121.0 . . ?
C16 C15 C14 117.9(14) . . ?
C16 C15 H15 121.0 . . ?
N2 C17 H17 118.5 . . ?
N2 C17 C18 123.1(17) . . ?
C18 C17 H17 118.5 . . ?
C14 C18 C17 120.7(15) . . ?
C14 C18 H18 119.7 . . ?
C17 C18 H18 119.7 . . ?
N4 C35 C36 126.0(14) . . ?
N4 C35 H35 117.0 . . ?
C36 C35 H35 117.0 . . ?
N11 C75 N18 115.1(11) . . ?
N11 C75 H75 112.2 . . ?
N11 C75 C76 101.6(11) . . ?
N18 C75 H75 112.2 . . ?
N18 C75 C76 102.8(11) . . ?
C76 C75 H75 112.2 . . ?
N10 C74 N19 113.3(10) . . ?
N10 C74 C73 103.0(10) . . ?
N10 C74 H74 112.2 . . ?
N19 C74 C73 103.2(11) . . ?
N19 C74 H74 112.2 . . ?
C73 C74 H74 112.2 . . ?
N16 C64 N17 112.9(10) . . ?
N16 C64 H64A 109.0 . . ?
N16 C64 H64B 109.0 . . ?
N17 C64 H64A 109.0 . . ?
N17 C64 H64B 109.0 . . ?
H64A C64 H64B 107.8 . . ?
N2 C16 C15 126.6(14) . . ?
N2 C16 H16 116.7 . . ?
C15 C16 H16 116.7 . . ?
N17 C76 N12 114.2(12) . . ?
N17 C76 C75 103.6(11) . . ?
N17 C76 H76 111.2 . . ?
N12 C76 C75 104.8(10) . . ?
N12 C76 H76 111.2 . . ?
C75 C76 H76 111.2 . . ?
N21 C68 H68A 108.4 . . ?
N21 C68 H68B 108.4 . . ?
N20 C68 N21 115.6(11) . . ?
N20 C68 H68A 108.4 . . ?
N20 C68 H68B 108.4 . . ?
H68A C68 H68B 107.5 . . ?

loop_
_geom_bond_atom_site_label_1
_geom_bond_atom_site_label_2
_geom_bond_distance
_geom_bond_site_symmetry_2
_geom_bond_publ_flag
U1 U3 3.7215(5) . ?
U1 O8 2.344(6) . ?
U1 O7 2.270(6) . ?
U1 O12 2.453(6) . ?
U1 O1 1.775(7) . ?
U1 O2 1.775(6) . ?
U1 O10 2.408(6) . ?
U1 O16 2.458(7) . ?
U2 U3 3.7009(5) . ?
U2 O13 2.338(6) . ?
U2 O14 2.522(6) . ?
U2 O7 2.244(6) . ?
U2 O15 2.484(7) . ?
U2 O9 2.309(7) . ?
U2 O3 1.774(7) . ?
U2 O4 1.763(7) . ?
U2 C37 2.873(9) . ?
U3 O8 2.305(6) . ?
U3 O7 2.269(6) . ?
U3 O9 2.346(7) . ?
U3 O18 2.496(7) . ?
U3 O5 1.781(9) . ?
U3 O6 1.777(8) . ?
U3 O17 2.526(9) . ?
O13 C19 1.299(9) . ?
O14 C37 1.256(11) . ?
O12 C19 1.259(9) . ?
O15 C37 1.280(11) . ?
O10 C1 1.290(12) . ?
O18 C55 1.206(13) . ?
O16 H16A 0.8612 . ?
O16 H16B 0.8608 . ?
O29 C85 1.236(11) . ?
C19 C20 1.414(10) . ?
O11 C1 1.212(12) . ?
N26 C97 1.441(12) . ?
N26 C83 1.367(12) . ?
N26 C84 1.465(11) . ?
N3 C27 1.352(12) . ?
N3 C31 1.345(13) . ?
N3 C26 1.486(12) . ?
N38 C89 1.439(12) . ?
N38 C79 1.383(12) . ?
N38 C101 1.441(13) . ?
O26 C79 1.217(11) . ?
O31 C90 1.189(11) . ?
N28 C95 1.451(11) . ?
N28 C86 1.471(11) . ?
N28 C85 1.368(11) . ?
O27 C81 1.224(12) . ?
N35 C94 1.389(13) . ?
N35 C93 1.444(12) . ?
N35 C99 1.444(13) . ?
O19 C57 1.213(13) . ?
O17 H17A 0.8527 . ?
O17 H17B 0.8527 . ?
O23 C67 1.231(15) . ?
O32 C92 1.239(12) . ?
N29 C86 1.441(12) . ?
N29 C101 1.449(12) . ?
N29 C87 1.339(13) . ?
N31 C95 1.447(11) . ?
N31 C89 1.439(11) . ?
N31 C90 1.397(12) . ?
O28 C83 1.234(11) . ?
N33 C97 1.442(11) . ?
N33 C92 1.371(12) . ?
N33 C91 1.445(12) . ?
C23 C22 1.383(13) . ?
C23 C24 1.382(14) . ?
C23 C26 1.520(13) . ?
N32 C96 1.463(12) . ?
N32 C90 1.379(12) . ?
N32 C91 1.444(12) . ?
N23 C81 1.367(13) . ?
N23 C80 1.436(13) . ?
N23 C100 1.428(13) . ?
N37 C79 1.366(12) . ?
N37 C80 1.443(12) . ?
N37 C102 1.414(13) . ?
N24 C81 1.369(13) . ?
N24 C99 1.422(13) . ?
N24 C82 1.440(12) . ?
N1 C8 1.506(12) . ?
N1 C13 1.321(13) . ?
N1 C9 1.348(13) . ?
C5 C6 1.409(14) . ?
C5 C4 1.405(15) . ?
C5 C8 1.518(12) . ?
N27 C96 1.437(12) . ?
N27 C85 1.360(12) . ?
N27 C84 1.444(11) . ?
O33 C94 1.202(13) . ?
N34 C98 1.433(12) . ?
N34 C93 1.421(13) 7_656 ?
N34 C92 1.362(13) . ?
O30 C87 1.220(12) . ?
O20 C59 1.225(15) . ?
C95 H95 0.9800 . ?
C95 C96 1.541(13) . ?
N5 C45 1.349(13) . ?
N5 C49 1.327(15) . ?
N5 C44 1.496(14) . ?
N36 C94 1.397(13) . ?
N36 C100 1.448(13) . ?
N36 C88 1.442(12) . ?
C22 H22 0.9300 . ?
C22 C21 1.392(12) . ?
N30 C87 1.390(14) . ?
N30 C88 1.434(13) . ?
N30 C102 1.464(13) . ?
N25 C98 1.473(12) . ?
N25 C83 1.348(13) . ?
N25 C82 1.437(12) 7_656 ?
N6 C52 1.288(15) . ?
N6 C53 1.362(16) . ?
C21 H21 0.9300 . ?
C21 C20 1.391(12) . ?
C37 C38 1.519(13) . ?
C20 C25 1.398(12) . ?
C89 H89A 0.9700 . ?
C89 H89B 0.9700 . ?
C1 C2 1.502(13) . ?
O24 C65 1.204(15) . ?
C97 H97 0.9800 . ?
C97 C98 1.537(12) . ?
N9 C56 1.421(15) . ?
N9 C57 1.390(15) . ?
N9 C73 1.425(14) . ?
N14 C61 1.385(17) . ?
N14 C78 1.422(15) . ?
N14 C70 1.44(2) . ?
O21 C61 1.226(14) . ?
O25 C63 1.210(14) . ?
C86 H86A 0.9700 . ?
C86 H86B 0.9700 . ?
O22 C69 1.231(15) . ?
C50 C51 1.428(14) . ?
C50 C47 1.480(15) . ?
C50 C54 1.390(14) . ?
N7 C55 1.351(15) . ?
N7 C71 1.448(14) . ?
N7 C62 1.415(19) . ?
C51 H51 0.9300 . ?
C51 C52 1.362(15) . ?
C25 H25 0.9300 . ?
C25 C24 1.397(13) . ?
N11 C59 1.335(16) . ?
N11 C58 1.448(17) . ?
N11 C75 1.468(16) . ?
N13 C61 1.360(18) . ?
N13 C60 1.415(18) . ?
N13 C77 1.421(15) . ?
C27 H27 0.9300 . ?
C27 C28 1.379(15) . ?
C96 H96 0.9800 . ?
C38 C43 1.376(13) . ?
C38 C39 1.367(14) . ?
C6 H6 0.9300 . ?
C6 C7 1.420(13) . ?
N18 C65 1.347(17) . ?
N18 C66 1.423(18) . ?
N18 C75 1.462(16) . ?
C45 H45 0.9300 . ?
C45 C46 1.374(15) . ?
N16 C63 1.367(17) . ?
N16 C77 1.451(15) . ?
N16 C64 1.444(18) . ?
C2 C3 1.386(14) . ?
C2 C7 1.375(13) . ?
C3 H3 0.9300 . ?
C3 C4 1.373(14) . ?
C98 H98 0.9800 . ?
C28 H28 0.9300 . ?
C28 C29 1.386(14) . ?
N10 C57 1.368(16) . ?
N10 C58 1.422(16) . ?
N10 C74 1.456(15) . ?
C52 H52 0.9300 . ?
N15 C63 1.372(17) . ?
N15 C78 1.433(15) . ?
N15 C62 1.453(18) 5_656 ?
C4 H4 0.9300 . ?
N17 C65 1.390(18) . ?
N17 C64 1.479(18) . ?
N17 C76 1.453(16) . ?
C80 H80A 0.9700 . ?
C80 H80B 0.9700 . ?
C29 C32 1.505(14) . ?
C29 C30 1.377(13) . ?
C8 H8A 0.9700 . ?
C8 H8B 0.9700 . ?
N19 C67 1.375(17) . ?
N19 C66 1.469(18) . ?
N19 C74 1.457(16) . ?
C93 H93A 0.9700 . ?
C93 H93B 0.9700 . ?
C46 H46 0.9300 . ?
C46 C47 1.396(16) . ?
C99 H99 0.9800 . ?
C99 C100 1.552(14) . ?
C43 H43 0.9300 . ?
C43 C42 1.371(13) . ?
N21 C69 1.381(18) . ?
N21 C72 1.440(16) . ?
N21 C68 1.451(19) . ?
C101 H101 0.9800 . ?
C101 C102 1.535(13) . ?
C47 C48 1.391(15) . ?
C55 N8 1.370(16) . ?
C59 N12 1.380(16) . ?
C49 H49 0.9300 . ?
C49 C48 1.364(16) . ?
N22 C69 1.361(17) . ?
N22 C71 1.454(15) . ?
N22 C70 1.431(18) 5_656 ?
C24 H24 0.9300 . ?
C91 H91A 0.9700 . ?
C91 H91B 0.9700 . ?
C31 H31 0.9300 . ?
C31 C30 1.364(14) . ?
C11 C12 1.383(15) . ?
C11 C10 1.387(16) . ?
C11 C14 1.469(15) . ?
C32 C33 1.400(14) . ?
C32 C36 1.376(16) . ?
C7 H7 0.9300 . ?
N4 C34 1.306(18) . ?
N4 C35 1.306(18) . ?
C12 H12 0.9300 . ?
C12 C13 1.375(14) . ?
C42 H42 0.9300 . ?
C42 C41 1.381(15) . ?
C84 H84A 0.9700 . ?
C84 H84B 0.9700 . ?
N8 C56 1.479(17) . ?
N8 C72 1.466(14) . ?
C82 H82A 0.9700 . ?
C82 H82B 0.9700 . ?
C53 H53 0.9300 . ?
C53 C54 1.371(16) . ?
C100 H100 0.9800 . ?
C30 H30 0.9300 . ?
C54 H54 0.9300 . ?
N20 C73 1.454(15) . ?
N20 C67 1.354(18) . ?
N20 C68 1.409(18) . ?
C88 H88A 0.9700 . ?
C88 H88B 0.9700 . ?
C44 H44A 0.9700 . ?
C44 H44B 0.9700 . ?
C44 C41 1.522(13) . ?
C56 H56A 0.9700 . ?
C56 H56B 0.9700 . ?
N2 C17 1.33(2) . ?
N2 C16 1.29(2) . ?
C102 H102 0.9800 . ?
C26 H26A 0.9700 . ?
C26 H26B 0.9700 . ?
N12 C60 1.453(16) . ?
N12 C76 1.468(16) . ?
C13 H13 0.9300 . ?
C41 C40 1.360(16) . ?
C10 H10 0.9300 . ?
C10 C9 1.362(16) . ?
C14 C15 1.413(17) . ?
C14 C18 1.363(19) . ?
C9 H9 0.9300 . ?
C33 H33 0.9300 . ?
C33 C34 1.399(16) . ?
C48 H48 0.9300 . ?
C36 H36 0.9300 . ?
C36 C35 1.418(17) . ?
C71 H71 0.9800 . ?
C71 C72 1.50(2) . ?
C60 H60A 0.9700 . ?
C60 H60B 0.9700 . ?
C77 H77 0.9800 . ?
C77 C78 1.54(2) . ?
C78 H78 0.9800 . ?
C73 H73 0.9800 . ?
C73 C74 1.54(2) . ?
C72 H72 0.9800 . ?
C39 H39 0.9300 . ?
C39 C40 1.380(15) . ?
C62 H62A 0.9700 . ?
C62 H62B 0.9700 . ?
C58 H58A 0.9700 . ?
C58 H58B 0.9700 . ?
C66 H66A 0.9700 . ?
C66 H66B 0.9700 . ?
C70 H70A 0.9700 . ?
C70 H70B 0.9700 . ?
C40 H40 0.9300 . ?
C34 H34 0.9300 . ?
C15 H15 0.9300 . ?
C15 C16 1.374(18) . ?
C17 H17 0.9300 . ?
C17 C18 1.394(18) . ?
C18 H18 0.9300 . ?
C35 H35 0.9300 . ?
C75 H75 0.9800 . ?
C75 C76 1.55(2) . ?
C74 H74 0.9800 . ?
C64 H64A 0.9700 . ?
C64 H64B 0.9700 . ?
C16 H16 0.9300 . ?
C76 H76 0.9800 . ?
C68 H68A 0.9700 . ?
C68 H68B 0.9700 . ?

loop_
_geom_torsion_atom_site_label_1
_geom_torsion_atom_site_label_2
_geom_torsion_atom_site_label_3
_geom_torsion_atom_site_label_4
_geom_torsion
_geom_torsion_site_symmetry_1
_geom_torsion_site_symmetry_2
_geom_torsion_site_symmetry_3
_geom_torsion_site_symmetry_4
_geom_torsion_publ_flag
U1 O12 C19 O13 -34.3(13) . . . . ?
U1 O12 C19 C20 148.7(7) . . . . ?
U1 O10 C1 O11 4.8(16) . . . . ?
U1 O10 C1 C2 -178.0(6) . . . . ?
U2 O13 C19 O12 -31.5(11) . . . . ?
U2 O13 C19 C20 145.7(7) . . . . ?
U2 O14 C37 O15 -1.8(9) . . . . ?
U2 O14 C37 C38 174.4(8) . . . . ?
U2 O15 C37 O14 1.9(10) . . . . ?
U2 O15 C37 C38 -174.5(7) . . . . ?
U3 O18 C55 N7 -88.7(14) . . . . ?
U3 O18 C55 N8 89.0(12) . . . . ?
O13 C19 C20 C21 -22.1(12) . . . . ?
O13 C19 C20 C25 154.3(8) . . . . ?
O14 C37 C38 C43 0.6(15) . . . . ?
O14 C37 C38 C39 -179.0(10) . . . . ?
O12 C19 C20 C21 154.9(9) . . . . ?
O12 C19 C20 C25 -28.7(13) . . . . ?
O15 C37 C38 C43 177.0(9) . . . . ?
O15 C37 C38 C39 -2.7(14) . . . . ?
O10 C1 C2 C3 -174.5(9) . . . . ?
O10 C1 C2 C7 3.4(14) . . . . ?
O18 C55 N8 C56 -11.0(17) . . . . ?
O18 C55 N8 C72 -171.7(10) . . . . ?
C19 C20 C25 C24 -173.6(9) . . . . ?
O11 C1 C2 C3 2.9(16) . . . . ?
O11 C1 C2 C7 -179.2(11) . . . . ?
N26 C97 C98 N34 -121.1(8) . . . . ?
N26 C97 C98 N25 -2.1(9) . . . . ?
N3 C27 C28 C29 1.5(17) . . . . ?
N3 C31 C30 C29 1.6(17) . . . . ?
N38 C101 C102 N37 2.1(10) . . . . ?
N38 C101 C102 N30 -117.3(8) . . . . ?
N28 C95 C96 N32 -116.7(7) . . . . ?
N28 C95 C96 N27 2.0(9) . . . . ?
N35 C99 C100 N23 -120.5(9) . . . . ?
N35 C99 C100 N36 -0.6(10) . . . . ?
N29 C101 C102 N37 122.4(8) . . . . ?
N29 C101 C102 N30 2.9(10) . . . . ?
N31 C95 C96 N32 3.4(9) . . . . ?
N31 C95 C96 N27 122.1(8) . . . . ?
N33 C97 C98 N34 -1.4(9) . . . . ?
N33 C97 C98 N25 117.6(8) . . . . ?
C23 C22 C21 C20 -1.4(14) . . . . ?
N24 C99 C100 N23 0.6(10) . . . . ?
N24 C99 C100 N36 120.5(8) . . . . ?
C5 C6 C7 C2 -1.1(15) . . . . ?
O20 C59 N12 C60 -14(2) . . . . ?
O20 C59 N12 C76 -176.3(11) . . . . ?
C95 N28 C86 N29 -84.7(11) . . . . ?
C95 N28 C85 O29 -173.1(9) . . . . ?
C95 N28 C85 N27 5.9(10) . . . . ?
C95 N31 C89 N38 85.4(11) . . . . ?
C95 N31 C90 O31 176.6(9) . . . . ?
C95 N31 C90 N32 -1.2(11) . . . . ?
N5 C45 C46 C47 -1.4(17) . . . . ?
N5 C49 C48 C47 -2.1(17) . . . . ?
N5 C44 C41 C42 102.4(12) . . . . ?
N5 C44 C41 C40 -73.7(15) . . . . ?
C22 C23 C24 C25 -0.7(14) . . . . ?
C22 C23 C26 N3 -78.0(12) . . . . ?
C22 C21 C20 C19 175.1(8) . . . . ?
C22 C21 C20 C25 -1.2(14) . . . . ?
N6 C53 C54 C50 0.1(19) . . . . ?
C21 C20 C25 C24 2.9(14) . . . . ?
C37 C38 C43 C42 179.0(10) . . . . ?
C37 C38 C39 C40 179.1(11) . . . . ?
C20 C25 C24 C23 -2.0(15) . . . . ?
C89 N38 C79 O26 -13.6(15) . . . . ?
C89 N38 C79 N37 163.7(8) . . . . ?
C89 N38 C101 N29 84.1(10) . . . . ?
C89 N38 C101 C102 -163.6(8) . . . . ?
C89 N31 C95 N28 -79.3(11) . . . . ?
C89 N31 C95 C96 167.5(8) . . . . ?
C89 N31 C90 O31 7.3(15) . . . . ?
C89 N31 C90 N32 -170.5(8) . . . . ?
C1 C2 C3 C4 179.2(10) . . . . ?
C1 C2 C7 C6 -178.0(9) . . . . ?
C97 N26 C83 O28 -174.7(9) . . . . ?
C97 N26 C83 N25 5.7(10) . . . . ?
C97 N26 C84 N27 -86.5(10) . . . . ?
C97 N33 C92 O32 175.5(10) . . . . ?
C97 N33 C92 N34 -4.6(12) . . . . ?
C97 N33 C91 N32 77.0(11) . . . . ?
N9 C73 C74 N10 -0.1(12) . . . . ?
N9 C73 C74 N19 118.1(10) . . . . ?
C79 N38 C89 N31 115.3(10) . . . . ?
C79 N38 C101 N29 -116.2(9) . . . . ?
C79 N38 C101 C102 -3.9(10) . . . . ?
C79 N37 C80 N23 -112.0(11) . . . . ?
C79 N37 C102 N30 111.8(9) . . . . ?
C79 N37 C102 C101 0.3(11) . . . . ?
C86 N28 C95 N31 79.8(11) . . . . ?
C86 N28 C95 C96 -166.4(8) . . . . ?
C86 N28 C85 O29 -11.0(15) . . . . ?
C86 N28 C85 N27 168.0(8) . . . . ?
C86 N29 C101 N38 -81.4(11) . . . . ?
C86 N29 C101 C102 167.1(8) . . . . ?
C86 N29 C87 O30 5.8(15) . . . . ?
C86 N29 C87 N30 -169.0(8) . . . . ?
C50 C51 C52 N6 -5.5(18) . . . . ?
C50 C47 C48 C49 -177.1(10) . . . . ?
N7 C55 N8 C56 167.1(10) . . . . ?
N7 C55 N8 C72 6.3(12) . . . . ?
N7 C71 C72 N21 130.9(10) . . . . ?
N7 C71 C72 N8 10.1(12) . . . . ?
C51 C50 C47 C46 -42.5(15) . . . . ?
C51 C50 C47 C48 137.1(11) . . . . ?
C51 C50 C54 C53 -0.3(17) . . . . ?
C81 N23 C80 N37 116.6(11) . . . . ?
C81 N23 C100 N36 -113.9(10) . . . . ?
C81 N23 C100 C99 -1.7(11) . . . . ?
C81 N24 C99 N35 113.4(10) . . . . ?
C81 N24 C99 C100 0.7(11) . . . . ?
C81 N24 C82 N25 -111.8(11) . . . 7_656 ?
N11 C59 N12 C60 165.0(12) . . . . ?
N11 C59 N12 C76 2.8(14) . . . . ?
N11 C75 C76 N17 117.9(10) . . . . ?
N11 C75 C76 N12 -2.1(12) . . . . ?
N13 C77 C78 N14 7.1(12) . . . . ?
N13 C77 C78 N15 126.8(10) . . . . ?
C27 N3 C31 C30 2.4(16) . . . . ?
C27 N3 C26 C23 132.0(10) . . . . ?
C27 C28 C29 C32 -174.7(10) . . . . ?
C27 C28 C29 C30 2.4(17) . . . . ?
C96 N32 C90 O31 -174.0(10) . . . . ?
C96 N32 C90 N31 3.7(11) . . . . ?
C96 N32 C91 N33 -84.2(11) . . . . ?
C96 N27 C85 O29 174.4(9) . . . . ?
C96 N27 C85 N28 -4.6(11) . . . . ?
C96 N27 C84 N26 79.1(11) . . . . ?
C90 N31 C95 N28 111.7(9) . . . . ?
C90 N31 C95 C96 -1.5(10) . . . . ?
C90 N31 C89 N38 -106.8(10) . . . . ?
C90 N32 C96 N27 -114.9(9) . . . . ?
C90 N32 C96 C95 -4.4(10) . . . . ?
C90 N32 C91 N33 120.2(9) . . . . ?
C38 C43 C42 C41 2.1(18) . . . . ?
C38 C39 C40 C41 2(2) . . . . ?
C6 C5 C4 C3 0.1(15) . . . . ?
C6 C5 C8 N1 80.8(12) . . . . ?
N18 C75 C76 N17 -1.5(13) . . . . ?
N18 C75 C76 N12 -121.5(10) . . . . ?
C45 N5 C49 C48 -0.2(16) . . . . ?
C45 N5 C44 C41 91.2(12) . . . . ?
C45 C46 C47 C50 178.8(10) . . . . ?
C45 C46 C47 C48 -0.9(17) . . . . ?
N16 C77 C78 N14 -111.5(10) . . . . ?
N16 C77 C78 N15 8.2(12) . . . . ?
C2 C3 C4 C5 -1.3(16) . . . . ?
C3 C2 C7 C6 -0.1(15) . . . . ?
C98 N34 C92 O32 -176.5(11) . . . . ?
C98 N34 C92 N33 3.6(12) . . . . ?
C98 N25 C83 N26 -7.3(11) . . . . ?
C98 N25 C83 O28 173.1(9) . . . . ?
C28 C29 C32 C33 24.4(16) . . . . ?
C28 C29 C32 C36 -159.5(12) . . . . ?
C28 C29 C30 C31 -4.0(17) . . . . ?
C94 N35 C93 N34 115.2(11) . . . 7_656 ?
C94 N35 C99 N24 -114.9(10) . . . . ?
C94 N35 C99 C100 -2.7(12) . . . . ?
C94 N36 C100 N23 116.3(10) . . . . ?
C94 N36 C100 C99 3.6(11) . . . . ?
C94 N36 C88 N30 -118.2(11) . . . . ?
C83 N26 C97 N33 -114.2(8) . . . . ?
C83 N26 C97 C98 -2.0(10) . . . . ?
C83 N26 C84 N27 123.3(9) . . . . ?
C83 N25 C98 N34 117.2(9) . . . . ?
C83 N25 C98 C97 5.7(10) . . . . ?
C52 N6 C53 C54 -2.4(18) . . . . ?
C4 C5 C6 C7 1.0(14) . . . . ?
C4 C5 C8 N1 -103.0(12) . . . . ?
C80 N23 C81 O27 -13.4(17) . . . . ?
C80 N23 C81 N24 164.3(9) . . . . ?
C80 N23 C100 N36 84.3(12) . . . . ?
C80 N23 C100 C99 -163.4(9) . . . . ?
C80 N37 C79 N38 -172.3(8) . . . . ?
C80 N37 C79 O26 5.0(16) . . . . ?
C80 N37 C102 N30 -79.0(12) . . . . ?
C80 N37 C102 C101 169.4(9) . . . . ?
C29 C32 C33 C34 176.3(11) . . . . ?
C29 C32 C36 C35 -174.7(12) . . . . ?
C8 N1 C13 C12 -174.4(9) . . . . ?
C8 N1 C9 C10 175.6(12) . . . . ?
C8 C5 C6 C7 177.2(9) . . . . ?
C8 C5 C4 C3 -176.0(9) . . . . ?
C93 N35 C94 O33 -14.6(18) . . . . ?
C93 N35 C94 N36 166.8(9) . . . . ?
C93 N35 C99 N24 83.8(12) . . . . ?
C93 N35 C99 C100 -163.9(9) . . . . ?
C93 N34 C98 N25 81.5(12) 7_656 . . . ?
C93 N34 C98 C97 -168.1(9) 7_656 . . . ?
C93 N34 C92 O32 -9.6(18) 7_656 . . . ?
C93 N34 C92 N33 170.4(9) 7_656 . . . ?
C46 C47 C48 C49 2.5(16) . . . . ?
C99 N35 C94 O33 -176.5(12) . . . . ?
C99 N35 C94 N36 4.9(12) . . . . ?
C99 N35 C93 N34 -84.9(13) . . . 7_656 ?
C99 N24 C81 O27 176.0(10) . . . . ?
C99 N24 C81 N23 -1.7(12) . . . . ?
C99 N24 C82 N25 80.3(13) . . . 7_656 ?
C43 C38 C39 C40 -0.5(18) . . . . ?
C43 C42 C41 C44 -177.1(11) . . . . ?
C43 C42 C41 C40 -0.9(18) . . . . ?
C101 N38 C89 N31 -87.1(11) . . . . ?
C101 N38 C79 O26 -173.1(9) . . . . ?
C101 N38 C79 N37 4.2(11) . . . . ?
C101 N29 C86 N28 82.7(11) . . . . ?
C101 N29 C87 O30 174.8(10) . . . . ?
C101 N29 C87 N30 0.0(11) . . . . ?
C47 C50 C51 C52 179.0(10) . . . . ?
C47 C50 C54 C53 -176.6(11) . . . . ?
C55 N7 C71 N22 105.9(13) . . . . ?
C55 N7 C71 C72 -7.2(13) . . . . ?
C55 N7 C62 N15 -108.5(13) . . . 5_656 ?
C55 N8 C56 N9 121.3(11) . . . . ?
C55 N8 C72 N21 -123.6(14) . . . . ?
C55 N8 C72 C71 -10.4(12) . . . . ?
C59 N11 C58 N10 -110.9(13) . . . . ?
C59 N11 C75 N18 114.2(13) . . . . ?
C59 N11 C75 C76 4.0(13) . . . . ?
C59 N12 C60 N13 121.3(14) . . . . ?
C59 N12 C76 N17 -112.9(12) . . . . ?
C59 N12 C76 C75 -0.2(13) . . . . ?
C85 N28 C95 N31 -118.7(9) . . . . ?
C85 N28 C95 C96 -4.8(10) . . . . ?
C85 N28 C86 N29 115.6(10) . . . . ?
C85 N27 C96 N32 111.8(9) . . . . ?
C85 N27 C96 C95 1.5(10) . . . . ?
C85 N27 C84 N26 -115.2(9) . . . . ?
C49 N5 C45 C46 1.9(16) . . . . ?
C49 N5 C44 C41 -83.3(12) . . . . ?
C92 N33 C97 N26 116.6(9) . . . . ?
C92 N33 C97 C98 3.7(10) . . . . ?
C92 N33 C91 N32 -126.2(10) . . . . ?
C92 N34 C98 N25 -111.7(10) . . . . ?
C92 N34 C98 C97 -1.2(11) . . . . ?
N22 C71 C72 N21 10.9(12) . . . . ?
N22 C71 C72 N8 -109.9(10) . . . . ?
C24 C23 C22 C21 2.4(14) . . . . ?
C24 C23 C26 N3 104.9(11) . . . . ?
C91 N33 C97 N26 -84.4(10) . . . . ?
C91 N33 C97 C98 162.7(8) . . . . ?
C91 N33 C92 O32 16.6(16) . . . . ?
C91 N33 C92 N34 -163.5(9) . . . . ?
C91 N32 C96 N27 88.1(10) . . . . ?
C91 N32 C96 C95 -161.4(8) . . . . ?
C91 N32 C90 O31 -15.9(15) . . . . ?
C91 N32 C90 N31 161.8(8) . . . . ?
C31 N3 C27 C28 -4.0(15) . . . . ?
C31 N3 C26 C23 -53.1(13) . . . . ?
C11 C12 C13 N1 -0.8(17) . . . . ?
C11 C10 C9 N1 -1(2) . . . . ?
C11 C14 C15 C16 174.8(11) . . . . ?
C11 C14 C18 C17 -174.1(13) . . . . ?
C87 N29 C86 N28 -109.3(10) . . . . ?
C87 N29 C101 N38 109.5(9) . . . . ?
C87 N29 C101 C102 -2.0(11) . . . . ?
C87 N30 C88 N36 117.1(11) . . . . ?
C87 N30 C102 N37 -115.9(9) . . . . ?
C87 N30 C102 C101 -3.2(11) . . . . ?
C32 C29 C30 C31 173.1(10) . . . . ?
C32 C33 C34 N4 -1(2) . . . . ?
C32 C36 C35 N4 -3(2) . . . . ?
C7 C2 C3 C4 1.3(16) . . . . ?
C12 C11 C10 C9 4.6(19) . . . . ?
C12 C11 C14 C15 -159.4(11) . . . . ?
C12 C11 C14 C18 18.5(17) . . . . ?
C42 C41 C40 C39 -1.1(19) . . . . ?
C84 N26 C97 N33 92.8(9) . . . . ?
C84 N26 C97 C98 -155.0(8) . . . . ?
C84 N26 C83 O28 -22.2(14) . . . . ?
C84 N26 C83 N25 158.2(8) . . . . ?
C84 N27 C96 N32 -81.3(11) . . . . ?
C84 N27 C96 C95 168.3(8) . . . . ?
C84 N27 C85 O29 7.4(15) . . . . ?
C84 N27 C85 N28 -171.6(8) . . . . ?
C82 N24 C81 O27 6.9(16) . . . . ?
C82 N24 C81 N23 -170.9(9) . . . . ?
C82 N24 C99 N35 -77.6(12) . . . . ?
C82 N24 C99 C100 169.7(9) . . . . ?
C82 N25 C98 N34 -87.0(11) 7_656 . . . ?
C82 N25 C98 C97 161.5(8) 7_656 . . . ?
C82 N25 C83 N26 -162.6(8) 7_656 . . . ?
C82 N25 C83 O28 17.8(15) 7_656 . . . ?
C53 N6 C52 C51 5.4(18) . . . . ?
C100 N23 C81 O27 -175.6(11) . . . . ?
C100 N23 C81 N24 2.1(12) . . . . ?
C100 N23 C80 N37 -83.4(13) . . . . ?
C100 N36 C94 N35 -5.3(12) . . . . ?
C100 N36 C94 O33 176.1(11) . . . . ?
C100 N36 C88 N30 80.4(14) . . . . ?
C30 C29 C32 C33 -152.6(11) . . . . ?
C30 C29 C32 C36 23.4(16) . . . . ?
C54 C50 C51 C52 2.7(16) . . . . ?
C54 C50 C47 C46 133.7(12) . . . . ?
C54 C50 C47 C48 -46.6(16) . . . . ?
N20 C73 C74 N10 -120.7(10) . . . . ?
N20 C73 C74 N19 -2.6(12) . . . . ?
C88 N36 C94 N35 -168.6(9) . . . . ?
C88 N36 C94 O33 12.8(18) . . . . ?
C88 N36 C100 N23 -80.9(12) . . . . ?
C88 N36 C100 C99 166.4(9) . . . . ?
C88 N30 C87 N29 162.9(9) . . . . ?
C88 N30 C87 O30 -12.1(15) . . . . ?
C88 N30 C102 N37 84.2(12) . . . . ?
C88 N30 C102 C101 -163.1(9) . . . . ?
C44 N5 C45 C46 -172.6(10) . . . . ?
C44 N5 C49 C48 174.1(10) . . . . ?
C44 C41 C40 C39 175.0(12) . . . . ?
C56 N9 C57 O19 14.2(19) . . . . ?
C56 N9 C57 N10 -164.4(11) . . . . ?
C56 N9 C73 N20 -87.0(15) . . . . ?
C56 N9 C73 C74 160.8(11) . . . . ?
C56 N8 C72 N21 75.1(16) . . . . ?
C56 N8 C72 C71 -171.7(10) . . . . ?
N2 C17 C18 C14 -5(2) . . . . ?
C102 N37 C79 N38 -2.7(11) . . . . ?
C102 N37 C79 O26 174.7(10) . . . . ?
C102 N37 C80 N23 79.6(13) . . . . ?
C102 N30 C87 N29 2.1(11) . . . . ?
C102 N30 C87 O30 -172.9(9) . . . . ?
C102 N30 C88 N36 -84.6(13) . . . . ?
C26 N3 C27 C28 170.9(10) . . . . ?
C26 N3 C31 C30 -172.4(10) . . . . ?
C26 C23 C22 C21 -174.8(9) . . . . ?
C26 C23 C24 C25 176.5(9) . . . . ?
C13 N1 C8 C5 -52.8(14) . . . . ?
C13 N1 C9 C10 -3.2(19) . . . . ?
C10 C11 C12 C13 -3.6(16) . . . . ?
C10 C11 C14 C15 18.2(17) . . . . ?
C10 C11 C14 C18 -163.9(13) . . . . ?
C14 C11 C12 C13 174.2(10) . . . . ?
C14 C11 C10 C9 -173.0(12) . . . . ?
C14 C15 C16 N2 3(2) . . . . ?
C63 N16 C77 N13 -124.0(13) . . . . ?
C63 N16 C77 C78 -12.4(13) . . . . ?
C63 N16 C64 N17 133.2(12) . . . . ?
C63 N15 C78 N14 109.3(14) . . . . ?
C63 N15 C78 C77 -1.8(13) . . . . ?
C9 N1 C8 C5 128.4(11) . . . . ?
C9 N1 C13 C12 4.3(16) . . . . ?
C61 N14 C78 N15 -120.2(13) . . . . ?
C61 N14 C78 C77 -8.5(12) . . . . ?
C61 N14 C70 N22 127.8(12) . . . 5_656 ?
C61 N13 C60 N12 -115.8(13) . . . . ?
C61 N13 C77 N16 107.3(13) . . . . ?
C61 N13 C77 C78 -3.9(13) . . . . ?
C57 N9 C56 N8 -115.6(12) . . . . ?
C57 N9 C73 N20 117.1(13) . . . . ?
C57 N9 C73 C74 4.8(13) . . . . ?
C57 N10 C58 N11 110.6(13) . . . . ?
C57 N10 C74 N19 -115.6(13) . . . . ?
C57 N10 C74 C73 -4.8(13) . . . . ?
C33 C32 C36 C35 1.4(19) . . . . ?
C65 N18 C66 N19 110.7(14) . . . . ?
C65 N18 C75 N11 -114.2(13) . . . . ?
C65 N18 C75 C76 -4.7(14) . . . . ?
C65 N17 C64 N16 -127.7(13) . . . . ?
C65 N17 C76 N12 120.4(12) . . . . ?
C65 N17 C76 C75 7.0(14) . . . . ?
C69 N21 C72 N8 100.0(14) . . . . ?
C69 N21 C72 C71 -12.6(13) . . . . ?
C69 N21 C68 N20 -97.5(16) . . . . ?
C69 N22 C71 N7 -119.2(12) . . . . ?
C69 N22 C71 C72 -6.0(12) . . . . ?
C36 C32 C33 C34 0.2(18) . . . . ?
C71 N7 C55 O18 178.8(10) . . . . ?
C71 N7 C55 N8 0.8(12) . . . . ?
C71 N7 C62 N15 74.3(16) . . . 5_656 ?
C71 N22 C69 O22 -178.7(11) . . . . ?
C71 N22 C69 N21 -1.7(13) . . . . ?
C60 N13 C61 N14 -163.9(10) . . . . ?
C60 N13 C61 O21 15.7(19) . . . . ?
C60 N13 C77 N16 -90.5(14) . . . . ?
C60 N13 C77 C78 158.4(10) . . . . ?
C60 N12 C76 N17 84.3(15) . . . . ?
C60 N12 C76 C75 -163.0(12) . . . . ?
C77 N13 C61 N14 -1.2(13) . . . . ?
C77 N13 C61 O21 178.4(11) . . . . ?
C77 N13 C60 N12 83.3(15) . . . . ?
C77 N16 C63 O25 -172.0(13) . . . . ?
C77 N16 C63 N15 11.8(14) . . . . ?
C77 N16 C64 N17 -80.8(15) . . . . ?
C78 N14 C61 O21 -173.1(11) . . . . ?
C78 N14 C61 N13 6.5(13) . . . . ?
C78 N14 C70 N22 -74.5(16) . . . 5_656 ?
C78 N15 C63 O25 177.8(13) . . . . ?
C78 N15 C63 N16 -5.9(15) . . . . ?
C73 N9 C56 N8 90.6(14) . . . . ?
C73 N9 C57 O19 170.6(11) . . . . ?
C73 N9 C57 N10 -8.0(14) . . . . ?
C73 N20 C67 O23 -175.7(12) . . . . ?
C73 N20 C67 N19 5.0(14) . . . . ?
C73 N20 C68 N21 -77.7(17) . . . . ?
C72 N21 C69 O22 -173.6(11) . . . . ?
C72 N21 C69 N22 9.3(13) . . . . ?
C72 N21 C68 N20 85.6(16) . . . . ?
C72 N8 C56 N9 -80.0(13) . . . . ?
C39 C38 C43 C42 -1.4(17) . . . . ?
C67 N19 C66 N18 -108.8(14) . . . . ?
C67 N19 C74 N10 116.5(13) . . . . ?
C67 N19 C74 C73 5.8(13) . . . . ?
C67 N20 C73 N9 -114.6(13) . . . . ?
C67 N20 C73 C74 -1.3(13) . . . . ?
C67 N20 C68 N21 114.6(15) . . . . ?
C62 N7 C55 O18 1.2(18) . . . . ?
C62 N7 C55 N8 -176.8(10) . . . . ?
C62 N7 C71 N22 -76.6(15) . . . . ?
C62 N7 C71 C72 170.3(11) . . . . ?
C62 N15 C63 O25 17(2) 5_656 . . . ?
C62 N15 C63 N16 -167.2(12) 5_656 . . . ?
C62 N15 C78 N14 -89.0(15) 5_656 . . . ?
C62 N15 C78 C77 159.9(12) 5_656 . . . ?
C58 N11 C59 O20 4.3(19) . . . . ?
C58 N11 C59 N12 -174.7(10) . . . . ?
C58 N11 C75 N18 -75.5(16) . . . . ?
C58 N11 C75 C76 174.3(10) . . . . ?
C58 N10 C57 O19 -11(2) . . . . ?
C58 N10 C57 N9 167.7(11) . . . . ?
C58 N10 C74 N19 85.2(15) . . . . ?
C58 N10 C74 C73 -164.0(11) . . . . ?
C66 N18 C65 O24 -17(2) . . . . ?
C66 N18 C65 N17 168.0(12) . . . . ?
C66 N18 C75 N11 86.1(15) . . . . ?
C66 N18 C75 C76 -164.4(11) . . . . ?
C66 N19 C67 O23 4(2) . . . . ?
C66 N19 C67 N20 -176.6(12) . . . . ?
C66 N19 C74 N10 -73.9(16) . . . . ?
C66 N19 C74 C73 175.5(11) . . . . ?
C70 N14 C61 O21 -12.7(18) . . . . ?
C70 N14 C61 N13 166.9(11) . . . . ?
C70 N14 C78 N15 81.1(16) . . . . ?
C70 N14 C78 C77 -167.2(11) . . . . ?
C70 N22 C69 O22 -24.4(19) 5_656 . . . ?
C70 N22 C69 N21 152.6(11) 5_656 . . . ?
C70 N22 C71 N7 88.0(15) 5_656 . . . ?
C70 N22 C71 C72 -158.8(12) 5_656 . . . ?
C34 N4 C35 C36 2(2) . . . . ?
C15 C14 C18 C17 4(2) . . . . ?
C17 N2 C16 C15 -4(2) . . . . ?
C18 C14 C15 C16 -3.3(18) . . . . ?
C35 N4 C34 C33 0(2) . . . . ?
C75 N11 C59 O20 174.5(12) . . . . ?
C75 N11 C59 N12 -4.4(14) . . . . ?
C75 N11 C58 N10 79.8(14) . . . . ?
C75 N18 C65 O24 -175.8(12) . . . . ?
C75 N18 C65 N17 9.2(15) . . . . ?
C75 N18 C66 N19 -91.9(15) . . . . ?
C74 N10 C57 O19 -170.5(12) . . . . ?
C74 N10 C57 N9 8.0(14) . . . . ?
C74 N10 C58 N11 -92.1(14) . . . . ?
C74 N19 C67 O23 173.8(12) . . . . ?
C74 N19 C67 N20 -6.8(14) . . . . ?
C74 N19 C66 N18 82.6(16) . . . . ?
C64 N16 C63 O25 -23(2) . . . . ?
C64 N16 C63 N15 161.0(11) . . . . ?
C64 N16 C77 N13 87.7(16) . . . . ?
C64 N16 C77 C78 -160.6(11) . . . . ?
C64 N17 C65 O24 21(2) . . . . ?
C64 N17 C65 N18 -163.9(11) . . . . ?
C64 N17 C76 N12 -86.5(15) . . . . ?
C64 N17 C76 C75 160.0(12) . . . . ?
C16 N2 C17 C18 4(2) . . . . ?
C76 N17 C65 O24 174.8(12) . . . . ?
C76 N17 C65 N18 -10.2(14) . . . . ?
C76 N17 C64 N16 81.5(16) . . . . ?
C76 N12 C60 N13 -78.6(17) . . . . ?
C68 N21 C69 O22 9.1(19) . . . . ?
C68 N21 C69 N22 -168.0(11) . . . . ?
C68 N21 C72 N8 -82.7(16) . . . . ?
C68 N21 C72 C71 164.6(11) . . . . ?
C68 N20 C73 N9 76.8(16) . . . . ?
C68 N20 C73 C74 -169.9(12) . . . . ?
C68 N20 C67 O23 -7(2) . . . . ?
C68 N20 C67 N19 173.8(12) . . . . ?

loop_
_smtbx_masks_void_nr
_smtbx_masks_void_average_x
_smtbx_masks_void_average_y
_smtbx_masks_void_average_z
_smtbx_masks_void_volume
_smtbx_masks_void_count_electrons
_smtbx_masks_void_content
1 0.000 -0.990 0.250 1093.1 247.5 ?
2 0.000 -0.010 0.750 1093.1 247.0 ?
3 0.188 0.331 0.188 54.7 26.4 ?
4 0.188 0.669 0.688 54.7 30.1 ?
5 0.500 -0.353 0.750 1093.1 247.0 ?
6 0.500 0.161 0.250 1093.1 247.5 ?
7 0.312 0.169 0.812 54.7 28.3 ?
8 0.312 0.831 0.312 54.7 24.7 ?
9 0.688 0.169 0.688 54.7 30.1 ?
10 0.688 0.831 0.188 54.7 26.4 ?
11 0.812 0.331 0.312 54.7 24.7 ?
12 0.812 0.669 0.812 54.7 28.3 ?
